data_7111416
loop_
_publ_author_name
'Sousa, Filipa L.'
'Almeida Paz, Filipe A.'
'Cavaleiro, Ana M. V.'
'Klinowski, Jacek'
'Nogueira, Helena I. S.'

_publ_section_title
;
 Novel cerium(iv) heteropolyoxotungstate containing two types of lacunary
 Keggin anions
;
_journal_issue 23
_journal_name_full 'Chemical Communications'
_journal_page_first 2656
_journal_page_last 2657
_journal_paper_doi 10.1039/b409034a
_journal_year 2004
_chemical_formula_moiety 'H7 Ce2 O116 P3 W32, 28(H2 O), 10(K)'
_chemical_formula_sum 'Ce2 H63 K10 O144 P3 W32'
_chemical_formula_weight 9014.85
_chemical_name_systematic
;
?
;
_space_group_IT_number 15
_symmetry_cell_setting monoclinic
_symmetry_space_group_name_Hall '-C 2yc'
_symmetry_space_group_name_H-M 'C 1 2/c 1'
_atom_sites_solution_hydrogens geom
_atom_sites_solution_primary direct
_atom_sites_solution_secondary difmap
_audit_creation_date '29th July, 2004'
_audit_creation_method 'SHELXL-97, manual editing plus enCIFer'
_cell_angle_alpha 90.00
_cell_angle_beta 91.67(3)
_cell_angle_gamma 90.00
_cell_formula_units_Z 4
_cell_length_a 21.035(4)
_cell_length_b 53.449(16)
_cell_length_c 12.472(3)
_cell_measurement_reflns_used 247154
_cell_measurement_temperature 180(2)
_cell_measurement_theta_max 20.60
_cell_measurement_theta_min 1.02
_cell_volume 14016(6)
_computing_cell_refinement 'HKL Scalepack (Otwinowski & Minor 1997)'
_computing_data_collection 'Collect (Nonius 1998)'
_computing_data_reduction
;
HKL Denzo and Scalepack (Otwinowski & Minor 1997)
;
_computing_molecular_graphics 'SHELXTL (Bruker 2001)'
_computing_publication_material 'SHELXTL (Bruker 2001)'
_computing_structure_refinement 'SHELXTL (Bruker 2001)'
_computing_structure_solution 'SIR-92 (Altomare at al. 1994)'
_diffrn_ambient_temperature 180(2)
_diffrn_measured_fraction_theta_full 0.965
_diffrn_measured_fraction_theta_max 0.965
_diffrn_measurement_device_type 'Nonius Kappa CCD'
_diffrn_measurement_method 'Thin slice \w and \f scans'
_diffrn_radiation_source 'fine-focus sealed tube'
_diffrn_radiation_type MoK\a
_diffrn_radiation_wavelength 0.71073
_diffrn_reflns_av_R_equivalents 0.0738
_diffrn_reflns_av_sigmaI/netI 0.0609
_diffrn_reflns_limit_h_max 19
_diffrn_reflns_limit_h_min -20
_diffrn_reflns_limit_k_max 45
_diffrn_reflns_limit_k_min -52
_diffrn_reflns_limit_l_max 12
_diffrn_reflns_limit_l_min -12
_diffrn_reflns_number 21642
_diffrn_reflns_theta_full 20.58
_diffrn_reflns_theta_max 20.58
_diffrn_reflns_theta_min 3.56
_diffrn_standards_number 0
_exptl_absorpt_coefficient_mu 27.221
_exptl_absorpt_correction_T_max 1.004
_exptl_absorpt_correction_T_min 0.292
_exptl_absorpt_correction_type multi-scan
_exptl_absorpt_process_details
;
Sortav (Blessing 1995)
;
_exptl_crystal_colour Yellow
_exptl_crystal_density_diffrn 4.272
_exptl_crystal_density_method 'not measured'
_exptl_crystal_description Block
_exptl_crystal_F_000 15736
_exptl_crystal_size_max 0.14
_exptl_crystal_size_mid 0.07
_exptl_crystal_size_min 0.05
_refine_diff_density_max 5.604
_refine_diff_density_min -2.135
_refine_diff_density_rms 0.486
_refine_ls_extinction_method none
_refine_ls_goodness_of_fit_ref 1.230
_refine_ls_hydrogen_treatment mixed
_refine_ls_matrix_type full
_refine_ls_number_parameters 517
_refine_ls_number_reflns 6872
_refine_ls_number_restraints 0
_refine_ls_restrained_S_all 1.230
_refine_ls_R_factor_all 0.0890
_refine_ls_R_factor_gt 0.0752
_refine_ls_shift/su_max 0.000
_refine_ls_shift/su_mean 0.000
_refine_ls_structure_factor_coef Fsqd
_refine_ls_weighting_details 'calc w=1/[\s^2^(Fo^2^)+(0.0001P)^2^+6000.0000P] where P=(Fo^2^+2Fc^2^)/3'
_refine_ls_weighting_scheme calc
_refine_ls_wR_factor_gt 0.1669
_refine_ls_wR_factor_ref 0.1723
_reflns_number_gt 5794
_reflns_number_total 6872
_reflns_threshold_expression I>2\s(I)
_cod_data_source_file b409034asup1.cif
_cod_data_source_block I
_cod_depositor_comments
;
The following automatic conversions were performed:

'_symmetry_cell_setting' value 'Monoclinic' changed to 'monoclinic'
according to /home/saulius/struct/CIF-dictionaries/cif_core.dic
dictionary named 'cif_core.dic' version 2.4.2 from 2011-04-26.

Automatic conversion script
Id: cif_fix_values 1891 2012-01-12 08:04:46Z andrius 
;
_cod_original_sg_symbol_H-M C2/c
_cod_original_formula_sum 'H63 Ce2 K10 O144 P3 W32'
_cod_database_code 7111416

loop_
_symmetry_equiv_pos_as_xyz
'x, y, z'
'-x, y, -z+1/2'
'x+1/2, y+1/2, z'
'-x+1/2, y+1/2, -z+1/2'
'-x, -y, -z'
'x, -y, z-1/2'
'-x+1/2, -y+1/2, -z'
'x+1/2, -y+1/2, z-1/2'

loop_
_atom_site_label
_atom_site_type_symbol
_atom_site_fract_x
_atom_site_fract_y
_atom_site_fract_z
_atom_site_U_iso_or_equiv
_atom_site_adp_type
_atom_site_occupancy
_atom_site_symmetry_multiplicity
_atom_site_calc_flag
_atom_site_refinement_flags
Ce1 Ce 0.12167(14) 0.14528(5) 0.8893(2) 0.0320(7) Uani 1 1 d .
W1 W 0.44081(10) 0.11399(4) 0.97722(15) 0.0314(5) Uani 1 1 d .
W2 W 0.33447(10) 0.12135(4) 1.17581(14) 0.0307(5) Uani 1 1 d .
W3 W 0.40899(11) 0.04596(4) 0.97919(15) 0.0365(6) Uani 1 1 d .
W4 W 0.31269(10) 0.15482(3) 0.94269(14) 0.0293(5) Uani 1 1 d .
W5 W 0.39077(10) 0.08195(3) 0.72550(14) 0.0322(5) Uani 1 1 d .
W6 W 0.30171(11) 0.05385(4) 1.17686(15) 0.0343(6) Uani 1 1 d .
W7 W 0.26472(10) 0.12339(3) 0.69688(14) 0.0301(5) Uani 1 1 d .
W8 W 0.16711(10) 0.09964(4) 1.13439(14) 0.0315(5) Uani 1 1 d .
W9 W 0.25698(11) 0.02386(3) 0.94519(15) 0.0367(6) Uani 1 1 d .
W10 W 0.24023(11) 0.05956(3) 0.69484(14) 0.0337(6) Uani 1 1 d .
W11 W 0.12364(10) 0.07035(3) 0.90806(15) 0.0319(5) Uani 1 1 d .
P1 P 0.2826(6) 0.0892(2) 0.9415(8) 0.023(3) Uani 1 1 d .
O1 O 0.3239(14) 0.1111(5) 0.990(2) 0.027(7) Uiso 1 1 d .
O2 O 0.3081(15) 0.0643(5) 0.987(2) 0.033(8) Uiso 1 1 d .
O3 O 0.2912(14) 0.0885(5) 0.820(2) 0.027(7) Uiso 1 1 d .
O4 O 0.2108(14) 0.0928(5) 0.970(2) 0.026(7) Uiso 1 1 d .
O5 O 0.5181(15) 0.1197(5) 0.983(2) 0.034(8) Uiso 1 1 d .
O6 O 0.4207(15) 0.1193(6) 1.129(2) 0.038(8) Uiso 1 1 d .
O7 O 0.4362(14) 0.0793(5) 1.012(2) 0.030(7) Uiso 1 1 d .
O8 O 0.4286(14) 0.1042(5) 0.832(2) 0.032(8) Uiso 1 1 d .
O9 O 0.4054(14) 0.1457(5) 0.945(2) 0.028(7) Uiso 1 1 d .
O10 O 0.3484(15) 0.1327(6) 1.307(2) 0.040(8) Uiso 1 1 d .
O11 O 0.3392(14) 0.0856(5) 1.195(2) 0.030(7) Uiso 1 1 d .
O12 O 0.2469(13) 0.1174(5) 1.175(2) 0.024(7) Uiso 1 1 d .
O13 O 0.3243(14) 0.1514(5) 1.099(2) 0.033(8) Uiso 1 1 d .
O14 O 0.4778(15) 0.0290(6) 0.979(2) 0.040(8) Uiso 1 1 d .
O15 O 0.3857(16) 0.0432(6) 1.123(2) 0.040(8) Uiso 1 1 d .
O16 O 0.3489(14) 0.0211(5) 0.942(2) 0.031(8) Uiso 1 1 d .
O17 O 0.3997(13) 0.0561(5) 0.832(2) 0.025(7) Uiso 1 1 d .
O18 O 0.3243(16) 0.1866(6) 0.926(3) 0.045(9) Uiso 1 1 d .
O19 O 0.2310(15) 0.1516(5) 0.956(2) 0.034(8) Uiso 1 1 d .
O20 O 0.3164(14) 0.1422(5) 0.799(2) 0.032(8) Uiso 1 1 d .
O21 O 0.4536(15) 0.0745(6) 0.648(2) 0.040(8) Uiso 1 1 d .
O22 O 0.3500(15) 0.1091(5) 0.658(2) 0.034(8) Uiso 1 1 d .
O23 O 0.3292(13) 0.0604(5) 0.661(2) 0.023(7) Uiso 1 1 d .
O24 O 0.3041(15) 0.0414(6) 1.304(2) 0.036(8) Uiso 1 1 d .
O25 O 0.2230(15) 0.0698(5) 1.168(2) 0.036(8) Uiso 1 1 d .
O26 O 0.2648(15) 0.0256(6) 1.099(2) 0.036(8) Uiso 1 1 d .
O27 O 0.2540(15) 0.1440(5) 0.585(2) 0.033(8) Uiso 1 1 d .
O28 O 0.1944(15) 0.1276(6) 0.767(2) 0.037(8) Uiso 1 1 d .
O29 O 0.2314(14) 0.0926(5) 0.633(2) 0.030(7) Uiso 1 1 d .
O30 O 0.1316(14) 0.1002(5) 1.255(2) 0.026(7) Uiso 1 1 d .
O31 O 0.1135(14) 0.0750(5) 1.057(2) 0.026(7) Uiso 1 1 d .
O32 O 0.1302(14) 0.1257(5) 1.065(2) 0.026(7) Uiso 1 1 d .
O33 O 0.2325(17) -0.0061(6) 0.928(3) 0.049(9) Uiso 1 1 d .
O34 O 0.1818(13) 0.0417(5) 0.950(2) 0.025(7) Uiso 1 1 d .
O35 O 0.2630(13) 0.0348(5) 0.799(2) 0.025(7) Uiso 1 1 d .
O36 O 0.2072(16) 0.0418(6) 0.591(2) 0.041(8) Uiso 1 1 d .
O37 O 0.1673(14) 0.0664(5) 0.777(2) 0.030(8) Uiso 1 1 d .
O38 O 0.0586(15) 0.0535(5) 0.877(2) 0.034(8) Uiso 1 1 d .
O39 O 0.1012(14) 0.1011(5) 0.874(2) 0.027(7) Uiso 1 1 d .
W13 W -0.05729(10) 0.15477(3) 0.91559(15) 0.0297(5) Uani 1 1 d .
W12 W 0.04062(11) 0.19921(4) 1.03024(16) 0.0368(6) Uani 1 1 d .
W14 W 0.16429(10) 0.20280(4) 0.69927(17) 0.0363(6) Uani 1 1 d .
W16 W -0.06873(11) 0.24899(4) 0.91725(18) 0.0413(6) Uani 1 1 d .
W15 W 0.10174(11) 0.24959(4) 0.85256(18) 0.0426(6) Uani 1 1 d .
P2 P 0.0000 0.2019(3) 0.7500 0.029(4) Uani 1 2 d S
O40 O 0.0120(14) 0.1858(5) 0.852(2) 0.025(7) Uiso 1 1 d .
O41 O 0.0589(14) 0.2191(5) 0.733(2) 0.028(7) Uiso 1 1 d .
O42 O 0.053(2) 0.2076(7) 1.166(3) 0.070(12) Uiso 1 1 d .
O43 O -0.0265(17) 0.2245(6) 1.002(3) 0.050(9) Uiso 1 1 d .
O44 O 0.0893(17) 0.2240(6) 0.955(3) 0.048(9) Uiso 1 1 d .
O45 O 0.0995(14) 0.1767(5) 1.012(2) 0.031(8) Uiso 1 1 d .
O46 O -0.0257(14) 0.1762(5) 1.043(2) 0.028(7) Uiso 1 1 d .
O47 O 0.0171(15) 0.1391(5) 0.926(2) 0.035(8) Uiso 1 1 d .
O48 O -0.1046(15) 0.1349(5) 0.989(2) 0.034(8) Uiso 1 1 d .
O49 O -0.1172(15) 0.1827(5) 0.897(2) 0.035(8) Uiso 1 1 d .
O50 O 0.2419(16) 0.1993(6) 0.669(2) 0.042(9) Uiso 1 1 d .
O51 O 0.1715(14) 0.2302(5) 0.796(2) 0.029(7) Uiso 1 1 d .
O52 O 0.1423(15) 0.2308(5) 0.593(2) 0.036(8) Uiso 1 1 d .
O53 O 0.1443(16) 0.2718(6) 0.927(2) 0.041(9) Uiso 1 1 d .
O54 O 0.0138(16) 0.2583(6) 0.870(2) 0.041(9) Uiso 1 1 d .
O55 O -0.0851(16) 0.2719(6) 1.013(3) 0.044(9) Uiso 1 1 d .
O56 O -0.0950(17) 0.2664(6) 0.786(3) 0.053(10) Uiso 1 1 d .
O57 O 0.0745(15) 0.1460(6) 0.722(2) 0.037(8) Uiso 1 1 d .
O58 O 0.1555(13) 0.1818(5) 0.808(2) 0.025(7) Uiso 1 1 d .
K1 K 0.0000 0.1014(3) 0.7500 0.057(5) Uani 1 2 d S
K2 K 0.5000 0.0243(3) 0.7500 0.051(5) Uani 1 2 d S
K3 K 0.3851(8) 0.0309(2) 0.4774(10) 0.068(4) Uani 1 1 d .
K4 K 0.1737(7) 0.0520(3) 0.3769(10) 0.066(4) Uani 1 1 d .
K5 K 0.2204(8) 0.2105(3) 0.9945(16) 0.099(6) Uani 1 1 d .
K6 K 0.2057(6) 0.1382(3) 1.3794(9) 0.060(4) Uani 1 1 d .
O1W O 0.8444(14) 0.3105(5) 0.758(2) 0.029(7) Uiso 1 1 d .
O2W O 0.3893(16) 0.1563(6) 0.484(3) 0.045(9) Uiso 1 1 d .
O3W O 0.4346(14) 0.1526(5) 0.705(2) 0.029(7) Uiso 1 1 d .
O4W O 0.3795(15) 0.0098(5) 0.679(2) 0.036(8) Uiso 1 1 d .
O5W O 0.2609(17) 0.0909(6) 0.420(3) 0.052(10) Uiso 1 1 d .
O6W O 0.4014(18) 0.0787(7) 0.419(3) 0.059(10) Uiso 1 1 d .
O7W O 0.0812(18) 0.2762(7) 0.127(3) 0.060(10) Uiso 1 1 d .
O8W O 0.5000 0.0839(11) 0.2500 0.080(18) Uiso 1 2 d S
O9W O 0.0000 0.3042(8) 0.7500 0.032(11) Uiso 1 2 d S
O10W O 0.8684(14) 0.2028(5) 0.129(2) 0.031(8) Uiso 1 1 d .
O11W O 0.9295(14) 0.0333(5) 0.857(2) 0.034(8) Uiso 1 1 d .
O12W O 0.129(3) 0.2999(10) 0.303(4) 0.023(14) Uiso 0.50 1 d P
O13W O -0.082(3) 0.0851(10) 0.910(4) 0.024(14) Uiso 0.50 1 d P
O14W O 0.289(3) 0.2482(12) 0.870(5) 0.048(18) Uiso 0.50 1 d P
O15W O 0.209(4) 0.1765(13) 1.190(6) 0.06(2) Uiso 0.50 1 d P
O16W O 0.148(4) 0.0104(16) 0.194(7) 0.08(3) Uiso 0.50 1 d P
O17W O 0.0000 0.2507(18) 0.2500 0.15(3) Uiso 1 2 d S
O18W O 0.087(4) 0.0092(15) 0.447(6) 0.07(2) Uiso 0.50 1 d P
O19W O 0.987(3) 0.1058(10) 0.119(4) 0.021(13) Uiso 0.50 1 d P

loop_
_atom_site_aniso_label
_atom_site_aniso_U_11
_atom_site_aniso_U_22
_atom_site_aniso_U_33
_atom_site_aniso_U_23
_atom_site_aniso_U_13
_atom_site_aniso_U_12
Ce1 0.0415(19) 0.0295(15) 0.0249(15) -0.0061(12) 0.0015(14) 0.0015(14)
W1 0.0393(13) 0.0313(11) 0.0241(11) -0.0004(9) 0.0068(10) 0.0024(10)
W2 0.0406(14) 0.0333(11) 0.0184(10) -0.0035(8) 0.0044(9) 0.0028(10)
W3 0.0521(15) 0.0290(11) 0.0292(11) 0.0033(9) 0.0163(11) 0.0059(11)
W4 0.0398(13) 0.0248(10) 0.0234(11) -0.0034(8) 0.0021(10) 0.0015(10)
W5 0.0487(14) 0.0278(11) 0.0206(10) -0.0002(8) 0.0127(10) 0.0000(10)
W6 0.0492(15) 0.0337(12) 0.0207(11) 0.0047(9) 0.0106(10) 0.0048(10)
W7 0.0464(14) 0.0239(10) 0.0201(10) 0.0004(8) 0.0054(10) 0.0011(10)
W8 0.0415(14) 0.0358(12) 0.0177(10) -0.0020(8) 0.0076(9) 0.0047(10)
W9 0.0608(16) 0.0238(11) 0.0265(11) 0.0031(9) 0.0175(11) 0.0031(10)
W10 0.0591(16) 0.0242(11) 0.0183(10) -0.0016(8) 0.0119(10) -0.0024(10)
W11 0.0459(14) 0.0279(11) 0.0224(11) -0.0006(8) 0.0070(10) 0.0008(10)
P1 0.032(8) 0.022(6) 0.015(6) 0.003(5) -0.001(6) 0.002(6)
W13 0.0387(13) 0.0244(10) 0.0260(11) 0.0001(8) 0.0028(10) 0.0011(10)
W12 0.0460(14) 0.0280(11) 0.0365(12) -0.0096(9) 0.0044(11) 0.0033(10)
W14 0.0398(14) 0.0257(11) 0.0439(13) -0.0048(9) 0.0082(11) -0.0047(10)
W16 0.0487(15) 0.0234(11) 0.0525(14) -0.0035(10) 0.0145(12) 0.0025(10)
W15 0.0490(15) 0.0260(11) 0.0534(14) -0.0113(10) 0.0113(12) -0.0063(11)
P2 0.039(12) 0.019(9) 0.030(10) 0.000 0.006(9) 0.000
K1 0.065(13) 0.038(10) 0.066(12) 0.000 -0.032(10) 0.000
K2 0.076(14) 0.050(10) 0.027(9) 0.000 0.017(9) 0.000
K3 0.101(12) 0.056(8) 0.045(8) 0.007(6) -0.029(8) -0.024(8)
K4 0.076(10) 0.078(10) 0.046(8) 0.022(7) 0.010(7) 0.025(8)
K5 0.064(11) 0.080(11) 0.153(17) -0.026(11) -0.017(11) 0.011(9)
K6 0.061(9) 0.088(10) 0.031(7) -0.008(6) 0.012(6) -0.004(8)

loop_
_atom_type_symbol
_atom_type_description
_atom_type_scat_dispersion_real
_atom_type_scat_dispersion_imag
_atom_type_scat_source
Ce Ce -0.2486 2.6331 'International Tables Vol C Tables 4.2.6.8 and 6.1.1.4'
K K 0.2009 0.2494 'International Tables Vol C Tables 4.2.6.8 and 6.1.1.4'
O O 0.0106 0.0060 'International Tables Vol C Tables 4.2.6.8 and 6.1.1.4'
P P 0.1023 0.0942 'International Tables Vol C Tables 4.2.6.8 and 6.1.1.4'
W W -0.8490 6.8722 'International Tables Vol C Tables 4.2.6.8 and 6.1.1.4'
H H 0.0000 0.0000 'International Tables Vol C Tables 4.2.6.8 and 6.1.1.4'

loop_
_geom_angle_atom_site_label_1
_geom_angle_atom_site_label_2
_geom_angle_atom_site_label_3
_geom_angle
_geom_angle_site_symmetry_1
_geom_angle_site_symmetry_3
_geom_angle_publ_flag
O47 Ce1 O57 77.9(11) . . no
O47 Ce1 O58 121.2(10) . . no
O57 Ce1 O58 73.6(10) . . no
O47 Ce1 O45 76.2(10) . . no
O57 Ce1 O45 119.8(10) . . no
O58 Ce1 O45 75.3(10) . . no
O47 Ce1 O28 135.1(11) . . no
O57 Ce1 O28 72.0(11) . . no
O58 Ce1 O28 81.0(10) . . no
O45 Ce1 O28 148.2(10) . . no
O47 Ce1 O39 72.7(10) . . no
O57 Ce1 O39 82.7(10) . . no
O58 Ce1 O39 148.0(9) . . no
O45 Ce1 O39 136.2(10) . . no
O28 Ce1 O39 71.2(10) . . no
O47 Ce1 O32 78.8(10) . . no
O57 Ce1 O32 148.2(10) . . no
O58 Ce1 O32 137.6(9) . . no
O45 Ce1 O32 74.3(9) . . no
O28 Ce1 O32 112.0(10) . . no
O39 Ce1 O32 69.9(9) . . no
O47 Ce1 O19 148.8(10) . . no
O57 Ce1 O19 133.2(10) . . no
O58 Ce1 O19 74.5(10) . . no
O45 Ce1 O19 83.3(10) . . no
O28 Ce1 O19 70.0(10) . . no
O39 Ce1 O19 109.1(10) . . no
O32 Ce1 O19 73.2(10) . . no
O47 Ce1 K1 50.9(7) . . no
O57 Ce1 K1 48.2(8) . . no
O58 Ce1 K1 121.7(7) . . no
O45 Ce1 K1 126.4(8) . . no
O28 Ce1 K1 84.3(8) . . no
O39 Ce1 K1 41.5(7) . . no
O32 Ce1 K1 100.1(7) . . no
O19 Ce1 K1 147.5(7) . . no
O47 Ce1 K5 121.6(8) . . no
O57 Ce1 K5 117.6(8) . . no
O58 Ce1 K5 44.7(7) . . no
O45 Ce1 K5 46.3(8) . . no
O28 Ce1 K5 101.9(8) . . no
O39 Ce1 K5 156.1(7) . . no
O32 Ce1 K5 93.0(7) . . no
O19 Ce1 K5 48.3(7) . . no
K1 Ce1 K5 162.3(3) . . no
O5 W1 O9 103.1(13) . . no
O5 W1 O8 101.6(14) . . no
O9 W1 O8 90.0(12) . . no
O5 W1 O7 102.9(14) . . no
O9 W1 O7 153.9(13) . . no
O8 W1 O7 86.6(12) . . no
O5 W1 O6 99.6(14) . . no
O9 W1 O6 89.0(12) . . no
O8 W1 O6 158.4(13) . . no
O7 W1 O6 84.8(12) . . no
O5 W1 O1 170.6(12) . . no
O9 W1 O1 71.6(11) . . no
O8 W1 O1 86.4(11) . . no
O7 W1 O1 82.4(11) . . no
O6 W1 O1 72.9(11) . . no
O10 W2 O12 100.5(13) . . no
O10 W2 O13 100.9(13) . . no
O12 W2 O13 89.9(12) . . no
O10 W2 O6 99.7(14) . . no
O12 W2 O6 159.5(12) . . no
O13 W2 O6 89.3(13) . . no
O10 W2 O11 102.9(13) . . no
O12 W2 O11 86.2(12) . . no
O13 W2 O11 156.1(12) . . no
O6 W2 O11 86.3(13) . . no
O10 W2 O1 171.7(12) . . no
O12 W2 O1 84.5(11) . . no
O13 W2 O1 72.4(11) . . no
O6 W2 O1 75.7(12) . . no
O11 W2 O1 83.8(10) . . no
O10 W2 K6 54.0(11) . . no
O12 W2 K6 46.8(8) . . no
O13 W2 K6 93.6(9) . . no
O6 W2 K6 153.6(9) . . no
O11 W2 K6 100.7(9) . . no
O1 W2 K6 130.0(7) . . no
O14 W3 O15 101.9(14) . . no
O14 W3 O16 100.7(14) . . no
O15 W3 O16 89.2(13) . . no
O14 W3 O7 104.3(14) . . no
O15 W3 O7 87.4(13) . . no
O16 W3 O7 154.9(13) . . no
O14 W3 O17 102.0(13) . . no
O15 W3 O17 156.0(13) . . no
O16 W3 O17 85.3(12) . . no
O7 W3 O17 87.8(12) . . no
O14 W3 O2 172.4(13) . . no
O15 W3 O2 74.5(12) . . no
O16 W3 O2 72.8(12) . . no
O7 W3 O2 82.4(11) . . no
O17 W3 O2 81.6(11) . . no
O14 W3 K2 50.9(10) . . no
O15 W3 K2 150.9(10) . . no
O16 W3 K2 87.1(9) . . no
O7 W3 K2 107.4(9) . . no
O17 W3 K2 52.1(8) . . no
O2 W3 K2 131.1(7) . . no
O14 W3 K3 64.9(11) . 6_556 no
O15 W3 K3 83.8(10) . 6_556 no
O16 W3 K3 38.4(9) . 6_556 no
O7 W3 K3 164.1(9) . 6_556 no
O17 W3 K3 105.4(8) . 6_556 no
O2 W3 K3 107.8(7) . 6_556 no
K2 W3 K3 75.5(3) . 6_556 no
O18 W4 O19 104.5(15) . . no
O18 W4 O20 102.8(14) . . no
O19 W4 O20 96.9(13) . . no
O18 W4 O13 101.4(14) . . no
O19 W4 O13 89.6(13) . . no
O20 W4 O13 152.4(12) . . no
O18 W4 O9 95.7(14) . . no
O19 W4 O9 159.4(12) . . no
O20 W4 O9 81.9(12) . . no
O13 W4 O9 82.7(12) . . no
O18 W4 O1 164.8(13) . . no
O19 W4 O1 88.4(12) . . no
O20 W4 O1 83.2(11) . . no
O13 W4 O1 70.1(11) . . no
O9 W4 O1 71.1(10) . . no
O18 W4 K5 45.0(12) . . no
O19 W4 K5 61.9(10) . . no
O20 W4 K5 119.5(9) . . no
O13 W4 K5 87.2(9) . . no
O9 W4 K5 136.2(8) . . no
O1 W4 K5 143.0(7) . . no
O21 W5 O22 106.1(14) . . no
O21 W5 O23 98.5(13) . . no
O22 W5 O23 88.9(12) . . no
O21 W5 O17 99.3(13) . . no
O22 W5 O17 154.5(12) . . no
O23 W5 O17 84.8(12) . . no
O21 W5 O8 102.8(14) . . no
O22 W5 O8 90.4(13) . . no
O23 W5 O8 158.0(12) . . no
O17 W5 O8 86.5(12) . . no
O21 W5 O3 171.6(13) . . no
O22 W5 O3 73.7(11) . . no
O23 W5 O3 73.2(10) . . no
O17 W5 O3 80.7(10) . . no
O8 W5 O3 85.6(11) . . no
O21 W5 K2 52.4(10) . . no
O22 W5 K2 156.9(9) . . no
O23 W5 K2 86.9(8) . . no
O17 W5 K2 47.4(8) . . no
O8 W5 K2 101.8(9) . . no
O3 W5 K2 126.2(6) . . no
O21 W5 K3 55.1(11) . . no
O22 W5 K3 99.9(9) . . no
O23 W5 K3 43.4(8) . . no
O17 W5 K3 92.4(8) . . no
O8 W5 K3 157.4(9) . . no
O3 W5 K3 116.6(7) . . no
K2 W5 K3 62.2(2) . . no
O24 W6 O25 103.3(14) . . no
O24 W6 O11 103.8(13) . . no
O25 W6 O11 87.9(13) . . no
O24 W6 O26 99.2(13) . . no
O25 W6 O26 89.1(13) . . no
O11 W6 O26 156.9(12) . . no
O24 W6 O15 101.4(14) . . no
O25 W6 O15 155.2(13) . . no
O11 W6 O15 85.6(13) . . no
O26 W6 O15 87.5(13) . . no
O24 W6 O2 169.4(12) . . no
O25 W6 O2 85.1(12) . . no
O11 W6 O2 82.7(11) . . no
O26 W6 O2 74.2(11) . . no
O15 W6 O2 70.4(11) . . no
O24 W6 K4 51.2(11) . 1_556 no
O25 W6 K4 52.5(9) . 1_556 no
O11 W6 K4 104.7(9) . 1_556 no
O26 W6 K4 91.5(9) . 1_556 no
O15 W6 K4 152.1(9) . 1_556 no
O2 W6 K4 135.8(8) . 1_556 no
O28 W7 O27 102.6(14) . . no
O28 W7 O20 94.1(13) . . no
O27 W7 O20 104.3(13) . . no
O28 W7 O29 90.9(13) . . no
O27 W7 O29 99.6(12) . . no
O20 W7 O29 153.9(12) . . no
O28 W7 O22 159.3(13) . . no
O27 W7 O22 98.1(13) . . no
O20 W7 O22 82.5(12) . . no
O29 W7 O22 83.8(12) . . no
O28 W7 O3 88.1(12) . . no
O27 W7 O3 166.6(11) . . no
O20 W7 O3 82.6(11) . . no
O29 W7 O3 72.0(11) . . no
O22 W7 O3 71.2(11) . . no
O30 W8 O32 102.5(13) . . no
O30 W8 O31 100.6(12) . . no
O32 W8 O31 92.9(12) . . no
O30 W8 O12 98.9(12) . . no
O32 W8 O12 95.9(12) . . no
O31 W8 O12 156.3(11) . . no
O30 W8 O25 95.5(12) . . no
O32 W8 O25 161.9(12) . . no
O31 W8 O25 83.9(12) . . no
O12 W8 O25 80.8(12) . . no
O30 W8 O4 171.6(11) . . no
O32 W8 O4 82.7(11) . . no
O31 W8 O4 72.3(11) . . no
O12 W8 O4 87.0(10) . . no
O25 W8 O4 79.4(11) . . no
O30 W8 K6 50.2(10) . . no
O32 W8 K6 92.6(9) . . no
O31 W8 K6 150.8(8) . . no
O12 W8 K6 50.7(8) . . no
O25 W8 K6 98.8(9) . . no
O4 W8 K6 136.9(7) . . no
O30 W8 K4 48.8(9) . 1_556 no
O32 W8 K4 150.4(9) . 1_556 no
O31 W8 K4 87.0(8) . 1_556 no
O12 W8 K4 95.8(8) . 1_556 no
O25 W8 K4 47.4(9) . 1_556 no
O4 W8 K4 125.0(7) . 1_556 no
K6 W8 K4 74.3(3) . 1_556 no
O33 W9 O34 103.5(14) . . no
O33 W9 O35 101.5(14) . . no
O34 W9 O35 87.3(12) . . no
O33 W9 O26 100.7(14) . . no
O34 W9 O26 89.5(12) . . no
O35 W9 O26 157.7(12) . . no
O33 W9 O16 103.0(14) . . no
O34 W9 O16 153.4(12) . . no
O35 W9 O16 85.0(12) . . no
O26 W9 O16 88.0(13) . . no
O33 W9 O2 170.2(14) . . no
O34 W9 O2 84.8(11) . . no
O35 W9 O2 83.8(10) . . no
O26 W9 O2 74.0(11) . . no
O16 W9 O2 69.0(11) . . no
O33 W9 K3 61.4(12) . 6_556 no
O34 W9 K3 161.9(9) . 6_556 no
O35 W9 K3 104.8(8) . 6_556 no
O26 W9 K3 84.1(9) . 6_556 no
O16 W9 K3 43.5(9) . 6_556 no
O2 W9 K3 109.4(7) . 6_556 no
O36 W10 O37 101.3(14) . . no
O36 W10 O35 102.7(13) . . no
O37 W10 O35 87.5(12) . . no
O36 W10 O23 102.5(13) . . no
O37 W10 O23 156.3(12) . . no
O35 W10 O23 86.6(11) . . no
O36 W10 O29 99.6(13) . . no
O37 W10 O29 88.4(12) . . no
O35 W10 O29 157.7(12) . . no
O23 W10 O29 88.4(12) . . no
O36 W10 O3 171.6(12) . . no
O37 W10 O3 83.2(11) . . no
O35 W10 O3 84.5(10) . . no
O23 W10 O3 73.4(10) . . no
O29 W10 O3 73.3(11) . . no
O38 W11 O39 103.7(14) . . no
O38 W11 O31 100.4(13) . . no
O39 W11 O31 94.4(12) . . no
O38 W11 O37 98.8(13) . . no
O39 W11 O37 91.7(12) . . no
O31 W11 O37 157.8(12) . . no
O38 W11 O34 97.8(13) . . no
O39 W11 O34 158.0(12) . . no
O31 W11 O34 85.9(11) . . no
O37 W11 O34 80.5(11) . . no
O38 W11 O4 173.8(12) . . no
O39 W11 O4 78.4(12) . . no
O31 W11 O4 73.4(11) . . no
O37 W11 O4 87.0(11) . . no
O34 W11 O4 80.7(10) . . no
O38 W11 K1 63.4(10) . . no
O39 W11 K1 42.1(10) . . no
O31 W11 K1 112.1(9) . . no
O37 W11 K1 86.5(9) . . no
O34 W11 K1 155.3(8) . . no
O4 W11 K1 119.7(7) . . no
O3 P1 O2 107.1(16) . . no
O3 P1 O1 108.6(16) . . no
O2 P1 O1 108.7(17) . . no
O3 P1 O4 111.5(17) . . no
O2 P1 O4 110.6(16) . . no
O1 P1 O4 110.2(16) . . no
P1 O1 W2 125.5(15) . . no
P1 O1 W4 125.3(16) . . no
W2 O1 W4 91.1(9) . . no
P1 O1 W1 124.2(15) . . no
W2 O1 W1 89.0(9) . . no
W4 O1 W1 90.8(9) . . no
P1 O2 W3 130.9(17) . . no
P1 O2 W6 121.9(16) . . no
W3 O2 W6 91.1(10) . . no
P1 O2 W9 122.4(17) . . no
W3 O2 W9 90.8(10) . . no
W6 O2 W9 88.2(9) . . no
P1 O3 W10 126.1(16) . . no
P1 O3 W5 127.2(16) . . no
W10 O3 W5 88.2(9) . . no
P1 O3 W7 124.5(15) . . no
W10 O3 W7 89.7(9) . . no
W5 O3 W7 89.4(9) . . no
P1 O4 W8 129.1(16) . . no
P1 O4 W11 128.3(15) . . no
W8 O4 W11 92.7(10) . . no
W2 O6 W1 122.1(16) . . no
W1 O7 W3 151.1(17) . . no
W1 O8 W5 150.0(17) . . no
W1 O9 W4 126.6(15) . . no
W2 O10 K6 99.4(13) . . no
W6 O11 W2 149.3(17) . . no
W2 O12 W8 152.9(15) . . no
W2 O12 K6 105.7(11) . . no
W8 O12 K6 97.8(10) . . no
W2 O13 W4 126.3(15) . . no
W3 O14 K2 102.1(13) . . no
W3 O14 K3 144.4(16) . 2_656 no
K2 O14 K3 90.0(9) . 2_656 no
W3 O15 W6 123.8(17) . . no
W3 O16 W9 127.1(15) . . no
W3 O16 K3 117.9(13) . 6_556 no
W9 O16 K3 109.1(12) . 6_556 no
W5 O17 W3 150.3(15) . . no
W5 O17 K2 103.6(11) . . no
W3 O17 K2 96.6(10) . . no
W4 O18 K5 108.0(15) . . no
W4 O19 Ce1 154.8(16) . . no
W4 O19 K5 89.5(11) . . no
Ce1 O19 K5 96.8(10) . . no
W4 O20 W7 139.6(16) . . no
W5 O21 K2 102.0(13) . . no
W5 O22 W7 125.7(15) . . no
W5 O23 W10 125.0(14) . . no
W5 O23 K3 111.2(11) . . no
W10 O23 K3 123.5(12) . . no
W6 O24 K3 143.0(16) . 1_556 no
W6 O24 K4 101.9(13) . 1_556 no
K3 O24 K4 110.7(10) 1_556 1_556 no
W6 O25 W8 152.1(17) . . no
W6 O25 K4 97.8(12) . 1_556 no
W8 O25 K4 102.7(12) . 1_556 no
W9 O26 W6 123.7(15) . . no
W7 O27 K6 133.8(14) . 1_554 no
W7 O28 Ce1 159.1(17) . . no
W10 O29 W7 125.1(15) . . no
W8 O30 K6 103.7(12) . . no
W8 O30 K4 106.9(12) . 1_556 no
K6 O30 K4 100.1(9) . 1_556 no
W11 O31 W8 119.2(14) . . no
W8 O32 Ce1 141.7(14) . . no
W9 O33 K4 169.5(19) . 6_556 no
W9 O34 W11 153.5(15) . . no
W10 O35 W9 146.8(15) . . no
W10 O36 K4 133.8(16) . . no
W10 O37 W11 153.6(17) . . no
W11 O38 K1 89.1(11) . . no
W11 O39 Ce1 148.5(15) . . no
W11 O39 K1 110.9(13) . . no
Ce1 O39 K1 100.6(10) . . no
O48 W13 O47 101.0(14) . . no
O48 W13 O57 103.9(14) . 2_556 no
O47 W13 O57 95.6(14) . 2_556 no
O48 W13 O49 98.8(13) . . no
O47 W13 O49 158.2(13) . . no
O57 W13 O49 88.4(13) 2_556 . no
O48 W13 O46 96.4(12) . . no
O47 W13 O46 86.8(13) . . no
O57 W13 O46 158.7(12) 2_556 . no
O49 W13 O46 82.0(12) . . no
O48 W13 O40 167.8(12) . . no
O47 W13 O40 78.7(12) . . no
O57 W13 O40 88.3(12) 2_556 . no
O49 W13 O40 80.0(11) . . no
O46 W13 O40 71.3(10) . . no
O48 W13 K1 91.3(10) . . no
O47 W13 K1 51.8(10) . . no
O57 W13 K1 48.5(10) 2_556 . no
O49 W13 K1 136.8(9) . . no
O46 W13 K1 138.6(8) . . no
O40 W13 K1 97.9(7) . . no
O45 W12 O42 102.7(16) . . no
O45 W12 O46 95.3(13) . . no
O42 W12 O46 99.9(16) . . no
O45 W12 O44 91.2(14) . . no
O42 W12 O44 103.1(17) . . no
O46 W12 O44 154.0(13) . . no
O45 W12 O43 162.0(13) . . no
O42 W12 O43 94.6(16) . . no
O46 W12 O43 86.2(13) . . no
O44 W12 O43 80.2(14) . . no
O45 W12 O40 80.3(12) . . no
O42 W12 O40 173.0(15) . . no
O46 W12 O40 73.4(11) . . no
O44 W12 O40 83.0(12) . . no
O43 W12 O40 83.0(12) . . no
O45 W12 K5 52.6(10) . . no
O42 W12 K5 87.6(14) . . no
O46 W12 K5 147.9(9) . . no
O44 W12 K5 45.8(11) . . no
O43 W12 K5 124.5(10) . . no
O40 W12 K5 99.2(7) . . no
O50 W14 O58 102.9(14) . . no
O50 W14 O49 106.7(14) . 2_556 no
O58 W14 O49 93.5(13) . 2_556 no
O50 W14 O51 99.7(14) . . no
O58 W14 O51 90.6(12) . . no
O49 W14 O51 151.6(13) 2_556 . no
O50 W14 O52 97.8(14) . . no
O58 W14 O52 158.8(12) . . no
O49 W14 O52 84.3(12) 2_556 . no
O51 W14 O52 81.9(12) . . no
O50 W14 O41 165.1(12) . . no
O58 W14 O41 88.7(11) . . no
O49 W14 O41 81.4(11) 2_556 . no
O51 W14 O41 70.6(11) . . no
O52 W14 O41 70.2(11) . . no
O50 W14 K5 87.5(11) . . no
O58 W14 K5 51.1(9) . . no
O49 W14 K5 144.4(9) 2_556 . no
O51 W14 K5 45.3(9) . . no
O52 W14 K5 126.8(9) . . no
O41 W14 K5 92.9(7) . . no
O55 W16 O52 103.5(14) . 2_556 no
O55 W16 O43 101.6(15) . . no
O52 W16 O43 93.1(14) 2_556 . no
O55 W16 O54 103.1(14) . . no
O52 W16 O54 153.0(13) 2_556 . no
O43 W16 O54 86.1(14) . . no
O55 W16 O56 100.6(15) . . no
O52 W16 O56 88.7(14) 2_556 . no
O43 W16 O56 156.6(15) . . no
O54 W16 O56 81.8(14) . . no
O55 W16 O41 171.7(13) . 2_556 no
O52 W16 O41 72.3(12) 2_556 2_556 no
O43 W16 O41 85.9(12) . 2_556 no
O54 W16 O41 80.7(11) . 2_556 no
O56 W16 O41 72.4(12) . 2_556 no
O53 W15 O44 102.2(14) . . no
O53 W15 O54 104.8(14) . . no
O44 W15 O54 86.7(14) . . no
O53 W15 O51 100.1(14) . . no
O44 W15 O51 89.0(13) . . no
O54 W15 O51 155.1(13) . . no
O53 W15 O56 100.4(15) . 2_556 no
O44 W15 O56 157.5(15) . 2_556 no
O54 W15 O56 86.9(14) . 2_556 no
O51 W15 O56 87.6(13) . 2_556 no
O53 W15 O41 170.5(13) . . no
O44 W15 O41 82.6(12) . . no
O54 W15 O41 83.6(12) . . no
O51 W15 O41 71.5(11) . . no
O56 W15 O41 75.2(12) 2_556 . no
O53 W15 K5 78.4(11) . . no
O44 W15 K5 50.9(11) . . no
O54 W15 K5 136.3(10) . . no
O51 W15 K5 50.5(9) . . no
O56 W15 K5 136.1(11) 2_556 . no
O41 W15 K5 98.8(7) . . no
O40 P2 O40 112(2) 2_556 . no
O40 P2 O41 109.3(15) 2_556 . no
O40 P2 O41 109.0(15) . . no
O40 P2 O41 109.0(15) 2_556 2_556 no
O40 P2 O41 109.3(14) . 2_556 no
O41 P2 O41 108(2) . 2_556 no
P2 O40 W13 125.4(16) . . no
P2 O40 W12 128.6(16) . . no
W13 O40 W12 92.1(9) . . no
P2 O41 W15 127.7(15) . . no
P2 O41 W14 122.9(16) . . no
W15 O41 W14 91.4(10) . . no
P2 O41 W16 124.3(15) . 2_556 no
W15 O41 W16 89.7(9) . 2_556 no
W14 O41 W16 90.1(9) . 2_556 no
W16 O43 W12 153.7(19) . . no
W15 O44 W12 155(2) . . no
W15 O44 K5 98.3(14) . . no
W12 O44 K5 105.4(14) . . no
W12 O45 Ce1 137.8(16) . . no
W12 O45 K5 101.1(12) . . no
Ce1 O45 K5 101.1(10) . . no
W12 O46 W13 121.9(14) . . no
W13 O47 Ce1 140.3(16) . . no
W13 O47 K1 100.4(12) . . no
Ce1 O47 K1 92.8(10) . . no
W13 O48 K6 138.2(15) . 2_557 no
W14 O49 W13 147.2(17) 2_556 . no
W14 O51 W15 126.4(16) . . no
W14 O51 K5 106.6(12) . . no
W15 O51 K5 97.9(11) . . no
W16 O52 W14 127.4(16) 2_556 . no
W15 O53 K5 145.3(16) . 7_557 no
W16 O54 W15 148.9(18) . . no
W15 O56 W16 122.4(18) 2_556 . no
W13 O57 Ce1 160.5(17) 2_556 . no
W13 O57 K1 103.7(13) 2_556 . no
Ce1 O57 K1 95.5(10) . . no
W14 O58 Ce1 154.7(15) . . no
W14 O58 K5 102.1(12) . . no
Ce1 O58 K5 103.1(10) . . no
O39 K1 O39 179.4(14) 2_556 . no
O39 K1 O13W 95.0(13) 2_556 2_556 no
O39 K1 O13W 84.8(13) . 2_556 no
O39 K1 O13W 84.8(13) 2_556 . no
O39 K1 O13W 95.0(13) . . no
O13W K1 O13W 144(2) 2_556 . no
O39 K1 O57 111.8(10) 2_556 . no
O39 K1 O57 68.8(9) . . no
O13W K1 O57 79.6(12) 2_556 . no
O13W K1 O57 133.6(13) . . no
O39 K1 O57 68.8(9) 2_556 2_556 no
O39 K1 O57 111.8(10) . 2_556 no
O13W K1 O57 133.6(13) 2_556 2_556 no
O13W K1 O57 79.6(12) . 2_556 no
O57 K1 O57 68.2(13) . 2_556 no
O39 K1 O47 121.3(9) 2_556 . no
O39 K1 O47 59.2(9) . . no
O13W K1 O47 131.5(13) 2_556 . no
O13W K1 O47 75.7(12) . . no
O57 K1 O47 58.5(9) . . no
O57 K1 O47 53.6(9) 2_556 . no
O39 K1 O47 59.2(9) 2_556 2_556 no
O39 K1 O47 121.3(9) . 2_556 no
O13W K1 O47 75.7(12) 2_556 2_556 no
O13W K1 O47 131.5(13) . 2_556 no
O57 K1 O47 53.6(9) . 2_556 no
O57 K1 O47 58.5(9) 2_556 2_556 no
O47 K1 O47 95.2(12) . 2_556 no
O39 K1 O38 53.8(8) 2_556 2_556 no
O39 K1 O38 125.6(9) . 2_556 no
O13W K1 O38 69.1(12) 2_556 2_556 no
O13W K1 O38 82.5(12) . 2_556 no
O57 K1 O38 142.7(8) . 2_556 no
O57 K1 O38 120.9(8) 2_556 2_556 no
O47 K1 O38 158.1(8) . 2_556 no
O47 K1 O38 97.9(8) 2_556 2_556 no
O39 K1 O38 125.6(9) 2_556 . no
O39 K1 O38 53.8(8) . . no
O13W K1 O38 82.5(12) 2_556 . no
O13W K1 O38 69.1(12) . . no
O57 K1 O38 120.9(8) . . no
O57 K1 O38 142.7(8) 2_556 . no
O47 K1 O38 97.9(8) . . no
O47 K1 O38 158.1(8) 2_556 . no
O38 K1 O38 75.5(11) 2_556 . no
O39 K1 W11 27.0(6) 2_556 2_556 no
O39 K1 W11 152.4(8) . 2_556 no
O13W K1 W11 85.5(11) 2_556 2_556 no
O13W K1 W11 78.3(11) . 2_556 no
O57 K1 W11 134.2(6) . 2_556 no
O57 K1 W11 93.5(6) 2_556 2_556 no
O47 K1 W11 141.0(6) . 2_556 no
O47 K1 W11 80.8(6) 2_556 2_556 no
O38 K1 W11 27.6(5) 2_556 2_556 no
O38 K1 W11 99.3(7) . 2_556 no
O39 K1 W11 152.4(8) 2_556 . no
O39 K1 W11 27.0(6) . . no
O13W K1 W11 78.3(11) 2_556 . no
O13W K1 W11 85.5(11) . . no
O57 K1 W11 93.5(6) . . no
O57 K1 W11 134.2(6) 2_556 . no
O47 K1 W11 80.8(6) . . no
O47 K1 W11 141.0(6) 2_556 . no
O38 K1 W11 99.3(7) 2_556 . no
O38 K1 W11 27.6(5) . . no
W11 K1 W11 125.5(5) 2_556 . no
O4W K2 O4W 147.4(14) 2_656 . no
O4W K2 O14 99.4(9) 2_656 2_656 no
O4W K2 O14 83.4(9) . 2_656 no
O4W K2 O14 83.4(9) 2_656 . no
O4W K2 O14 99.4(9) . . no
O14 K2 O14 170.1(14) 2_656 . no
O4W K2 O17 135.8(9) 2_656 . no
O4W K2 O17 67.0(8) . . no
O14 K2 O17 115.5(9) 2_656 . no
O14 K2 O17 58.0(8) . . no
O4W K2 O17 67.0(8) 2_656 2_656 no
O4W K2 O17 135.8(9) . 2_656 no
O14 K2 O17 58.0(8) 2_656 2_656 no
O14 K2 O17 115.5(9) . 2_656 no
O17 K2 O17 108.7(12) . 2_656 no
O4W K2 O21 130.1(10) 2_656 . no
O4W K2 O21 80.7(9) . . no
O14 K2 O21 65.4(9) 2_656 . no
O14 K2 O21 105.5(9) . . no
O17 K2 O21 54.5(8) . . no
O17 K2 O21 64.9(8) 2_656 . no
O4W K2 O21 80.7(9) 2_656 2_656 no
O4W K2 O21 130.1(9) . 2_656 no
O14 K2 O21 105.5(9) 2_656 2_656 no
O14 K2 O21 65.4(9) . 2_656 no
O17 K2 O21 64.9(8) . 2_656 no
O17 K2 O21 54.5(8) 2_656 2_656 no
O21 K2 O21 61.0(12) . 2_656 no
O4W K2 W3 109.5(6) 2_656 . no
O4W K2 W3 80.9(6) . . no
O14 K2 W3 146.8(7) 2_656 . no
O14 K2 W3 27.0(6) . . no
O17 K2 W3 31.3(5) . . no
O17 K2 W3 119.1(7) 2_656 . no
O21 K2 W3 83.2(6) . . no
O21 K2 W3 64.9(6) 2_656 . no
O4W K2 W3 80.9(6) 2_656 2_656 no
O4W K2 W3 109.5(6) . 2_656 no
O14 K2 W3 27.0(6) 2_656 2_656 no
O14 K2 W3 146.8(7) . 2_656 no
O17 K2 W3 119.1(7) . 2_656 no
O17 K2 W3 31.3(5) 2_656 2_656 no
O21 K2 W3 64.9(6) . 2_656 no
O21 K2 W3 83.2(6) 2_656 2_656 no
W3 K2 W3 143.2(5) . 2_656 no
O4W K2 W5 70.2(6) 2_656 2_656 no
O4W K2 W5 142.0(8) . 2_656 no
O14 K2 W5 84.1(7) 2_656 2_656 no
O14 K2 W5 88.0(7) . 2_656 no
O17 K2 W5 86.7(7) . 2_656 no
O17 K2 W5 29.0(5) 2_656 2_656 no
O21 K2 W5 61.4(7) . 2_656 no
O21 K2 W5 25.7(6) 2_656 2_656 no
W3 K2 W5 90.5(3) . 2_656 no
W3 K2 W5 59.08(17) 2_656 2_656 no
O4W K2 W5 142.0(8) 2_656 . no
O4W K2 W5 70.2(6) . . no
O14 K2 W5 88.0(7) 2_656 . no
O14 K2 W5 84.1(7) . . no
O17 K2 W5 29.0(5) . . no
O17 K2 W5 86.7(7) 2_656 . no
O21 K2 W5 25.7(6) . . no
O21 K2 W5 61.4(7) 2_656 . no
W3 K2 W5 59.08(17) . . no
W3 K2 W5 90.5(3) 2_656 . no
W5 K2 W5 73.7(3) 2_656 . no
O6W K3 O4W 130.2(11) . . no
O6W K3 O24 71.0(11) . 1_554 no
O4W K3 O24 138.7(11) . 1_554 no
O6W K3 O16 154.7(11) . 6 no
O4W K3 O16 74.3(9) . 6 no
O24 K3 O16 85.7(9) 1_554 6 no
O6W K3 O14 87.2(11) . 2_656 no
O4W K3 O14 83.3(10) . 2_656 no
O24 K3 O14 137.3(10) 1_554 2_656 no
O16 K3 O14 104.4(10) 6 2_656 no
O6W K3 O23 76.4(10) . . no
O4W K3 O23 60.0(8) . . no
O24 K3 O23 103.8(9) 1_554 . no
O16 K3 O23 120.2(9) 6 . no
O14 K3 O23 106.1(9) 2_656 . no
O6W K3 W9 139.7(9) . 6 no
O4W K3 W9 75.3(7) . 6 no
O24 K3 W9 70.9(7) 1_554 6 no
O16 K3 W9 27.4(6) 6 6 no
O14 K3 W9 130.8(7) 2_656 6 no
O23 K3 W9 100.5(6) . 6 no
O6W K3 W5 64.6(8) . . no
O4W K3 W5 65.7(7) . . no
O24 K3 W5 117.0(7) 1_554 . no
O16 K3 W5 138.2(7) 6 . no
O14 K3 W5 82.8(7) 2_656 . no
O23 K3 W5 25.4(5) . . no
W9 K3 W5 124.4(4) 6 . no
O6W K3 K2 103.2(9) . . no
O4W K3 K2 41.8(7) . . no
O24 K3 K2 172.6(8) 1_554 . no
O16 K3 K2 100.8(7) 6 . no
O14 K3 K2 44.9(6) 2_656 . no
O23 K3 K2 69.8(6) . . no
W9 K3 K2 113.5(3) 6 . no
W5 K3 K2 55.6(3) . . no
O6W K3 W3 158.6(9) . 6 no
O4W K3 W3 66.3(7) . 6 no
O24 K3 W3 106.1(7) 1_554 6 no
O16 K3 W3 23.7(6) 6 6 no
O14 K3 W3 81.1(7) 2_656 6 no
O23 K3 W3 124.1(6) . 6 no
W9 K3 W3 49.78(15) 6 6 no
W5 K3 W3 130.7(3) . 6 no
K2 K3 W3 81.0(3) . 6 no
O6W K3 K4 80.0(9) . . no
O4W K3 K4 105.9(8) . . no
O24 K3 K4 36.0(7) 1_554 . no
O16 K3 K4 87.0(7) 6 . no
O14 K3 K4 167.1(7) 2_656 . no
O23 K3 K4 72.2(6) . . no
W9 K3 K4 61.3(3) 6 . no
W5 K3 K4 92.7(3) . . no
K2 K3 K4 139.8(4) . . no
W3 K3 K4 110.6(3) 6 . no
O6W K3 K2 110.8(9) . 5_656 no
O4W K3 K2 108.9(7) . 5_656 no
O24 K3 K2 88.4(7) 1_554 5_656 no
O16 K3 K2 57.2(6) 6 5_656 no
O14 K3 K2 65.0(7) 2_656 5_656 no
O23 K3 K2 167.5(6) . 5_656 no
W9 K3 K2 80.8(3) 6 5_656 no
W5 K3 K2 147.9(4) . 5_656 no
K2 K3 K2 98.1(3) . 5_656 no
W3 K3 K2 47.9(2) 6 5_656 no
K4 K3 K2 118.5(3) . 5_656 no
O36 K4 O33 61.0(10) . 6 no
O36 K4 O5W 79.5(10) . . no
O33 K4 O5W 108.8(11) 6 . no
O36 K4 O24 92.6(10) . 1_554 no
O33 K4 O24 60.0(9) 6 1_554 no
O5W K4 O24 66.2(10) . 1_554 no
O36 K4 O25 144.1(11) . 1_554 no
O33 K4 O25 108.4(10) 6 1_554 no
O5W K4 O25 71.9(10) . 1_554 no
O24 K4 O25 56.4(9) 1_554 1_554 no
O36 K4 O18W 73.7(16) . . no
O33 K4 O18W 63.1(17) 6 . no
O5W K4 O18W 152.4(17) . . no
O24 K4 O18W 120.6(17) 1_554 . no
O25 K4 O18W 135.3(16) 1_554 . no
O36 K4 O30 133.5(9) . 1_554 no
O33 K4 O30 162.2(10) 6 1_554 no
O5W K4 O30 69.8(9) . 1_554 no
O24 K4 O30 105.2(9) 1_554 1_554 no
O25 K4 O30 54.0(8) 1_554 1_554 no
O18W K4 O30 126.4(17) . 1_554 no
O36 K4 O16W 125.1(17) . . no
O33 K4 O16W 67.8(17) 6 . no
O5W K4 O16W 137.7(18) . . no
O24 K4 O16W 77.8(17) 1_554 . no
O25 K4 O16W 69.9(16) 1_554 . no
O18W K4 O16W 66(2) . . no
O30 K4 O16W 100.8(16) 1_554 . no
O36 K4 W6 118.5(8) . 1_554 no
O33 K4 W6 81.6(7) 6 1_554 no
O5W K4 W6 68.2(8) . 1_554 no
O24 K4 W6 26.9(6) 1_554 1_554 no
O25 K4 W6 29.7(6) 1_554 1_554 no
O18W K4 W6 131.2(15) . 1_554 no
O30 K4 W6 81.5(6) 1_554 1_554 no
O16W K4 W6 69.6(16) . 1_554 no
O36 K4 W8 149.2(8) . 1_554 no
O33 K4 W8 137.9(8) 6 1_554 no
O5W K4 W8 71.2(7) . 1_554 no
O24 K4 W8 84.3(6) 1_554 1_554 no
O25 K4 W8 29.9(6) 1_554 1_554 no
O18W K4 W8 133.6(16) . 1_554 no
O30 K4 W8 24.3(5) 1_554 1_554 no
O16W K4 W8 84.3(15) . 1_554 no
W6 K4 W8 58.70(18) 1_554 1_554 no
O36 K4 K6 98.9(8) . 1_554 no
O33 K4 K6 143.1(9) 6 1_554 no
O5W K4 K6 34.3(8) . 1_554 no
O24 K4 K6 93.2(7) 1_554 1_554 no
O25 K4 K6 68.7(6) 1_554 1_554 no
O18W K4 K6 145.3(15) . 1_554 no
O30 K4 K6 38.9(6) 1_554 1_554 no
O16W K4 K6 135.1(15) . 1_554 no
W6 K4 K6 82.6(3) 1_554 1_554 no
W8 K4 K6 50.9(2) 1_554 1_554 no
O36 K4 K3 59.3(7) . . no
O33 K4 K3 47.7(7) 6 . no
O5W K4 K3 61.5(8) . . no
O24 K4 K3 33.3(6) 1_554 . no
O25 K4 K3 87.7(7) 1_554 . no
O18W K4 K3 108.1(16) . . no
O30 K4 K3 125.5(7) 1_554 . no
O16W K4 K3 99.2(16) . . no
W6 K4 K3 59.4(3) 1_554 . no
W8 K4 K3 111.7(4) 1_554 . no
K6 K4 K3 95.7(4) 1_554 . no
O18 K5 O14W 129.8(17) . 7_557 no
O18 K5 O51 100.0(11) . . no
O14W K5 O51 101.7(16) 7_557 . no
O18 K5 O44 147.9(12) . . no
O14W K5 O44 79.6(16) 7_557 . no
O51 K5 O44 56.0(9) . . no
O18 K5 O14W 75.2(16) . . no
O14W K5 O14W 80(2) 7_557 . no
O51 K5 O14W 57.4(15) . . no
O44 K5 O14W 102.8(16) . . no
O18 K5 O15W 93.2(16) . . no
O14W K5 O15W 89(2) 7_557 . no
O51 K5 O15W 151.1(16) . . no
O44 K5 O15W 100.6(16) . . no
O14W K5 O15W 151(2) . . no
O18 K5 O58 82.5(10) . . no
O14W K5 O58 144.6(16) 7_557 . no
O51 K5 O58 52.2(8) . . no
O44 K5 O58 66.1(9) . . no
O14W K5 O58 99.1(15) . . no
O15W K5 O58 105.2(15) . . no
O18 K5 O53 60.3(10) . 7_557 no
O14W K5 O53 69.6(16) 7_557 7_557 no
O51 K5 O53 117.5(10) . 7_557 no
O44 K5 O53 146.7(11) . 7_557 no
O14W K5 O53 60.2(15) . 7_557 no
O15W K5 O53 91.3(16) . 7_557 no
O58 K5 O53 140.2(10) . 7_557 no
O18 K5 O45 114.6(10) . . no
O14W K5 O45 110.1(16) 7_557 . no
O51 K5 O45 90.0(9) . . no
O44 K5 O45 51.7(9) . . no
O14W K5 O45 147.3(16) . . no
O15W K5 O45 61.2(15) . . no
O58 K5 O45 54.5(8) . . no
O53 K5 O45 152.3(10) 7_557 . no
O18 K5 O19 54.7(9) . . no
O14W K5 O19 151.5(16) 7_557 . no
O51 K5 O19 104.9(9) . . no
O44 K5 O19 107.0(10) . . no
O14W K5 O19 123.9(15) . . no
O15W K5 O19 62.8(14) . . no
O58 K5 O19 54.8(8) . . no
O53 K5 O19 106.1(9) 7_557 . no
O45 K5 O19 60.2(8) . . no
O18 K5 W4 27.0(7) . . no
O14W K5 W4 143.7(16) 7_557 . no
O51 K5 W4 109.3(8) . . no
O44 K5 W4 133.7(8) . . no
O14W K5 W4 101.3(14) . . no
O15W K5 W4 73.2(14) . . no
O58 K5 W4 71.5(6) . . no
O53 K5 W4 79.4(7) 7_557 . no
O45 K5 W4 88.8(7) . . no
O19 K5 W4 28.7(6) . . no
O18 K5 W15 131.6(10) . . no
O14W K5 W15 77.4(15) 7_557 . no
O51 K5 W15 31.7(6) . . no
O44 K5 W15 30.8(7) . . no
O14W K5 W15 72.1(14) . . no
O15W K5 W15 130.8(15) . . no
O58 K5 W15 68.8(6) . . no
O53 K5 W15 125.4(8) 7_557 . no
O45 K5 W15 79.6(6) . . no
O19 K5 W15 122.5(7) . . no
W4 K5 W15 137.9(6) . . no
O48 K6 O27 73.7(9) 2_557 1_556 no
O48 K6 O5W 99.0(10) 2_557 1_556 no
O27 K6 O5W 78.2(10) 1_556 1_556 no
O48 K6 O12 138.7(10) 2_557 . no
O27 K6 O12 138.0(10) 1_556 . no
O5W K6 O12 71.6(9) 1_556 . no
O48 K6 O30 82.1(9) 2_557 . no
O27 K6 O30 137.6(9) 1_556 . no
O5W K6 O30 71.8(10) 1_556 . no
O12 K6 O30 56.7(8) . . no
O48 K6 O15W 122.0(16) 2_557 . no
O27 K6 O15W 128.0(15) 1_556 . no
O5W K6 O15W 134.8(15) 1_556 . no
O12 K6 O15W 65.2(14) . . no
O30 K6 O15W 94.4(14) . . no
O48 K6 O10 157.7(10) 2_557 . no
O27 K6 O10 87.1(9) 1_556 . no
O5W K6 O10 65.2(10) 1_556 . no
O12 K6 O10 54.0(8) . . no
O30 K6 O10 106.0(9) . . no
O15W K6 O10 78.8(15) . . no
O48 K6 W8 107.4(7) 2_557 . no
O27 K6 W8 152.5(8) 1_556 . no
O5W K6 W8 74.5(8) 1_556 . no
O12 K6 W8 31.5(6) . . no
O30 K6 W8 26.1(5) . . no
O15W K6 W8 75.8(13) . . no
O10 K6 W8 84.4(6) . . no
O48 K6 W2 162.0(8) 2_557 . no
O27 K6 W2 113.1(8) 1_556 . no
O5W K6 W2 67.5(7) 1_556 . no
O12 K6 W2 27.4(6) . . no
O30 K6 W2 82.3(6) . . no
O15W K6 W2 68.1(13) . . no
O10 K6 W2 26.7(6) . . no
W8 K6 W2 58.49(17) . . no
O48 K6 K4 79.9(7) 2_557 1_556 no
O27 K6 K4 99.6(7) 1_556 1_556 no
O5W K6 K4 34.2(8) 1_556 1_556 no
O12 K6 K4 70.4(6) . 1_556 no
O30 K6 K4 41.0(6) . 1_556 no
O15W K6 K4 130.5(13) . 1_556 no
O10 K6 K4 92.5(7) . 1_556 no
W8 K6 K4 54.8(2) . 1_556 no
W2 K6 K4 82.5(3) . 1_556 no
K3 O4W K2 96.4(10) . . no
K4 O5W K6 111.4(13) . 1_554 no
K5 O14W K5 100(2) 7_557 . no
K5 O15W K6 174(3) . . no

loop_
_geom_bond_atom_site_label_1
_geom_bond_atom_site_label_2
_geom_bond_distance
_geom_bond_site_symmetry_2
_geom_bond_publ_flag
Ce1 O47 2.28(3) . no
Ce1 O57 2.29(3) . no
Ce1 O58 2.32(3) . no
Ce1 O45 2.33(3) . no
Ce1 O28 2.39(3) . no
Ce1 O39 2.41(3) . no
Ce1 O32 2.43(3) . no
Ce1 O19 2.45(3) . no
Ce1 K1 3.850(10) . no
Ce1 K5 4.247(17) . no
W1 O5 1.65(3) . no
W1 O9 1.89(3) . no
W1 O8 1.89(3) . no
W1 O7 1.91(3) . no
W1 O6 1.97(3) . no
W1 O1 2.47(3) . no
W2 O10 1.76(3) . no
W2 O12 1.85(3) . no
W2 O13 1.88(3) . no
W2 O6 1.92(3) . no
W2 O11 1.93(3) . no
W2 O1 2.39(3) . no
W2 K6 3.873(12) . no
W3 O14 1.71(3) . no
W3 O15 1.88(3) . no
W3 O16 1.88(3) . no
W3 O7 1.91(3) . no
W3 O17 1.92(3) . no
W3 O2 2.34(3) . no
W3 K2 3.674(6) . no
W3 K3 4.138(13) 6_556 no
W4 O18 1.73(3) . no
W4 O19 1.74(3) . no
W4 O20 1.92(3) . no
W4 O13 1.97(3) . no
W4 O9 2.01(3) . no
W4 O1 2.42(3) . no
W4 K5 3.622(16) . no
W5 O21 1.71(3) . no
W5 O22 1.87(3) . no
W5 O23 1.90(3) . no
W5 O17 1.92(3) . no
W5 O8 1.94(3) . no
W5 O3 2.46(3) . no
W5 K2 3.851(13) . no
W5 K3 4.125(13) . no
W6 O24 1.72(3) . no
W6 O25 1.86(3) . no
W6 O11 1.88(3) . no
W6 O26 1.94(3) . no
W6 O15 1.99(3) . no
W6 O2 2.44(3) . no
W6 K4 3.725(13) 1_556 no
W7 O28 1.75(3) . no
W7 O27 1.78(3) . no
W7 O20 1.93(3) . no
W7 O29 1.95(3) . no
W7 O22 2.02(3) . no
W7 O3 2.47(3) . no
W8 O30 1.70(3) . no
W8 O32 1.80(3) . no
W8 O31 1.97(3) . no
W8 O12 1.98(3) . no
W8 O25 2.02(3) . no
W8 O4 2.30(3) . no
W8 K6 3.756(12) . no
W8 K4 3.953(12) 1_556 no
W9 O33 1.69(3) . no
W9 O34 1.85(3) . no
W9 O35 1.92(3) . no
W9 O26 1.93(3) . no
W9 O16 1.94(3) . no
W9 O2 2.46(3) . no
W9 K3 3.990(13) 6_556 no
W10 O36 1.74(3) . no
W10 O37 1.90(3) . no
W10 O35 1.91(3) . no
W10 O23 1.93(3) . no
W10 O29 1.94(3) . no
W10 O3 2.42(3) . no
W11 O38 1.67(3) . no
W11 O39 1.76(3) . no
W11 O31 1.90(3) . no
W11 O37 1.91(3) . no
W11 O34 2.02(3) . no
W11 O4 2.31(3) . no
W11 K1 3.619(8) . no
P1 O3 1.53(3) . no
P1 O2 1.53(3) . no
P1 O1 1.57(3) . no
P1 O4 1.57(3) . no
O10 K6 3.17(3) . no
O12 K6 2.93(3) . no
O14 K2 2.91(3) . no
O14 K3 2.92(4) 2_656 no
O16 K3 2.91(3) 6_556 no
O17 K2 2.92(3) . no
O18 K5 2.69(4) . no
O19 K5 3.19(3) . no
O21 K2 3.12(3) . no
O23 K3 3.04(3) . no
O24 K3 2.77(3) 1_556 no
O24 K4 2.97(3) 1_556 no
O25 K4 2.98(3) 1_556 no
O27 K6 2.75(3) 1_554 no
O30 K6 2.97(3) . no
O30 K4 3.11(3) 1_556 no
O33 K4 2.81(4) 6_556 no
O36 K4 2.79(3) . no
O38 K1 3.23(3) . no
O39 K1 2.60(3) . no
W13 O48 1.74(3) . no
W13 O47 1.78(3) . no
W13 O57 1.80(3) 2_556 no
W13 O49 1.96(3) . no
W13 O46 2.05(3) . no
W13 O40 2.36(3) . no
W13 K1 3.744(13) . no
W12 O45 1.75(3) . no
W12 O42 1.77(4) . no
W12 O46 1.87(3) . no
W12 O44 1.93(3) . no
W12 O43 1.98(3) . no
W12 O40 2.40(3) . no
W12 K5 3.869(17) . no
W14 O50 1.70(3) . no
W14 O58 1.78(3) . no
W14 O49 1.87(3) 2_556 no
W14 O51 1.90(3) . no
W14 O52 2.05(3) . no
W14 O41 2.43(3) . no
W14 K5 3.856(19) . no
W16 O55 1.75(3) . no
W16 O52 1.83(3) 2_556 no
W16 O43 1.88(3) . no
W16 O54 1.91(3) . no
W16 O56 1.95(3) . no
W16 O41 2.48(3) 2_556 no
W15 O53 1.74(3) . no
W15 O44 1.90(3) . no
W15 O54 1.93(3) . no
W15 O51 1.95(3) . no
W15 O56 1.95(3) 2_556 no
W15 O41 2.36(3) . no
W15 K5 3.670(17) . no
P2 O40 1.55(3) 2_556 no
P2 O40 1.55(3) . no
P2 O41 1.56(3) . no
P2 O41 1.56(3) 2_556 no
O41 W16 2.48(3) 2_556 no
O44 K5 2.88(4) . no
O45 K5 3.13(3) . no
O47 K1 2.99(3) . no
O48 K6 2.73(3) 2_557 no
O49 W14 1.87(3) 2_556 no
O51 K5 2.86(3) . no
O52 W16 1.83(3) 2_556 no
O53 K5 3.13(4) 7_557 no
O56 W15 1.95(3) 2_556 no
O57 W13 1.80(3) 2_556 no
O57 K1 2.88(3) . no
O58 K5 3.07(3) . no
K1 O39 2.60(3) 2_556 no
K1 O13W 2.81(5) 2_556 no
K1 O13W 2.81(5) . no
K1 O57 2.88(3) 2_556 no
K1 O47 2.99(3) 2_556 no
K1 O38 3.23(3) 2_556 no
K1 W11 3.619(8) 2_556 no
K2 O4W 2.77(3) 2_656 no
K2 O4W 2.77(3) . no
K2 O14 2.91(3) 2_656 no
K2 O17 2.92(3) 2_656 no
K2 O21 3.12(3) 2_656 no
K2 W3 3.674(6) 2_656 no
K2 W5 3.851(13) 2_656 no
K3 O6W 2.68(4) . no
K3 O4W 2.77(3) . no
K3 O24 2.77(3) 1_554 no
K3 O16 2.91(3) 6 no
K3 O14 2.92(4) 2_656 no
K3 W9 3.990(13) 6 no
K3 W3 4.138(13) 6 no
K3 K4 4.72(2) . no
K3 K2 4.794(18) 5_656 no
K4 O33 2.81(4) 6 no
K4 O5W 2.82(4) . no
K4 O24 2.97(3) 1_554 no
K4 O25 2.98(3) 1_554 no
K4 O18W 3.07(8) . no
K4 O30 3.11(3) 1_554 no
K4 O16W 3.22(9) . no
K4 W6 3.725(13) 1_554 no
K4 W8 3.953(12) 1_554 no
K4 K6 4.66(2) 1_554 no
K5 O14W 2.79(7) 7_557 no
K5 O14W 2.94(7) . no
K5 O15W 3.06(7) . no
K5 O53 3.13(4) 7_557 no
K6 O48 2.73(3) 2_557 no
K6 O27 2.75(3) 1_556 no
K6 O5W 2.82(4) 1_556 no
K6 O15W 3.12(7) . no
K6 K4 4.66(2) 1_556 no
O5W K6 2.82(4) 1_554 no
O14W K5 2.79(7) 7_557 no

loop_
_geom_torsion_atom_site_label_1
_geom_torsion_atom_site_label_2
_geom_torsion_atom_site_label_3
_geom_torsion_atom_site_label_4
_geom_torsion
_geom_torsion_site_symmetry_1
_geom_torsion_site_symmetry_4
_geom_torsion_publ_flag
O3 P1 O1 W2 -177.8(17) . . no
O2 P1 O1 W2 -62(2) . . no
O4 P1 O1 W2 60(2) . . no
O3 P1 O1 W4 60(2) . . no
O2 P1 O1 W4 176.0(17) . . no
O4 P1 O1 W4 -63(2) . . no
O3 P1 O1 W1 -60(2) . . no
O2 P1 O1 W1 56(2) . . no
O4 P1 O1 W1 177.2(15) . . no
O10 W2 O1 P1 -173(8) . . no
O12 W2 O1 P1 -45(2) . . no
O13 W2 O1 P1 -137(2) . . no
O6 W2 O1 P1 129(2) . . no
O11 W2 O1 P1 42(2) . . no
K6 W2 O1 P1 -57(2) . . no
O10 W2 O1 W4 -37(9) . . no
O12 W2 O1 W4 91.3(11) . . no
O13 W2 O1 W4 -0.3(11) . . no
O6 W2 O1 W4 -94.2(12) . . no
O11 W2 O1 W4 178.1(12) . . no
K6 W2 O1 W4 79.2(10) . . no
O10 W2 O1 W1 54(9) . . no
O12 W2 O1 W1 -178.0(11) . . no
O13 W2 O1 W1 90.4(12) . . no
O6 W2 O1 W1 -3.5(10) . . no
O11 W2 O1 W1 -91.2(11) . . no
K6 W2 O1 W1 170.0(3) . . no
O18 W4 O1 P1 -165(4) . . no
O19 W4 O1 P1 47(2) . . no
O20 W4 O1 P1 -50.4(19) . . no
O13 W4 O1 P1 137(2) . . no
O9 W4 O1 P1 -134(2) . . no
K5 W4 O1 P1 81(2) . . no
O18 W4 O1 W2 59(5) . . no
O19 W4 O1 W2 -89.9(12) . . no
O20 W4 O1 W2 173.0(12) . . no
O13 W4 O1 W2 0.3(10) . . no
O9 W4 O1 W2 89.3(11) . . no
K5 W4 O1 W2 -55.2(15) . . no
O18 W4 O1 W1 -30(5) . . no
O19 W4 O1 W1 -178.9(11) . . no
O20 W4 O1 W1 84.0(11) . . no
O13 W4 O1 W1 -88.7(12) . . no
O9 W4 O1 W1 0.2(9) . . no
K5 W4 O1 W1 -144.2(7) . . no
O5 W1 O1 P1 -168(7) . . no
O9 W1 O1 P1 135(2) . . no
O8 W1 O1 P1 43.7(19) . . no
O7 W1 O1 P1 -43.4(18) . . no
O6 W1 O1 P1 -130(2) . . no
O5 W1 O1 W2 -34(8) . . no
O9 W1 O1 W2 -91.3(11) . . no
O8 W1 O1 W2 177.4(11) . . no
O7 W1 O1 W2 90.4(11) . . no
O6 W1 O1 W2 3.4(10) . . no
O5 W1 O1 W4 57(8) . . no
O9 W1 O1 W4 -0.2(10) . . no
O8 W1 O1 W4 -91.5(11) . . no
O7 W1 O1 W4 -178.5(11) . . no
O6 W1 O1 W4 94.6(12) . . no
O3 P1 O2 W3 59(3) . . no
O1 P1 O2 W3 -59(2) . . no
O4 P1 O2 W3 -179.7(18) . . no
O3 P1 O2 W6 -176.8(17) . . no
O1 P1 O2 W6 66(2) . . no
O4 P1 O2 W6 -55(2) . . no
O3 P1 O2 W9 -66(2) . . no
O1 P1 O2 W9 176.5(16) . . no
O4 P1 O2 W9 55(2) . . no
O14 W3 O2 P1 -165(9) . . no
O15 W3 O2 P1 133(2) . . no
O16 W3 O2 P1 -133(2) . . no
O7 W3 O2 P1 44(2) . . no
O17 W3 O2 P1 -45(2) . . no
K2 W3 O2 P1 -63(2) . . no
K3 W3 O2 P1 -148.8(19) 6_556 . no
O14 W3 O2 W6 60(10) . . no
O15 W3 O2 W6 -2.6(11) . . no
O16 W3 O2 W6 91.5(12) . . no
O7 W3 O2 W6 -92.0(11) . . no
O17 W3 O2 W6 179.1(11) . . no
K2 W3 O2 W6 161.5(4) . . no
K3 W3 O2 W6 75.5(8) 6_556 . no
O14 W3 O2 W9 -28(10) . . no
O15 W3 O2 W9 -90.7(12) . . no
O16 W3 O2 W9 3.3(10) . . no
O7 W3 O2 W9 179.8(11) . . no
O17 W3 O2 W9 90.9(11) . . no
K2 W3 O2 W9 73.3(11) . . no
K3 W3 O2 W9 -12.7(9) 6_556 . no
O24 W6 O2 P1 -180(100) . . no
O25 W6 O2 P1 37(2) . . no
O11 W6 O2 P1 -51(2) . . no
O26 W6 O2 P1 128(2) . . no
O15 W6 O2 P1 -139(2) . . no
K4 W6 O2 P1 53(2) 1_556 . no
O24 W6 O2 W3 -38(7) . . no
O25 W6 O2 W3 179.0(12) . . no
O11 W6 O2 W3 90.5(12) . . no
O26 W6 O2 W3 -90.5(12) . . no
O15 W6 O2 W3 2.5(11) . . no
K4 W6 O2 W3 -165.9(4) 1_556 . no
O24 W6 O2 W9 53(7) . . no
O25 W6 O2 W9 -90.2(12) . . no
O11 W6 O2 W9 -178.8(12) . . no
O26 W6 O2 W9 0.3(11) . . no
O15 W6 O2 W9 93.3(12) . . no
K4 W6 O2 W9 -75.1(11) 1_556 . no
O33 W9 O2 P1 175(7) . . no
O34 W9 O2 P1 -36.5(19) . . no
O35 W9 O2 P1 51.4(19) . . no
O26 W9 O2 P1 -127(2) . . no
O16 W9 O2 P1 138(2) . . no
K3 W9 O2 P1 155.0(16) 6_556 . no
O33 W9 O2 W3 33(8) . . no
O34 W9 O2 W3 -178.2(11) . . no
O35 W9 O2 W3 -90.3(11) . . no
O26 W9 O2 W3 90.8(12) . . no
O16 W9 O2 W3 -3.3(10) . . no
K3 W9 O2 W3 13.3(10) 6_556 . no
O33 W9 O2 W6 -58(8) . . no
O34 W9 O2 W6 90.7(11) . . no
O35 W9 O2 W6 178.6(11) . . no
O26 W9 O2 W6 -0.3(11) . . no
O16 W9 O2 W6 -94.4(12) . . no
K3 W9 O2 W6 -77.8(8) 6_556 . no
O2 P1 O3 W10 64(2) . . no
O1 P1 O3 W10 -179.3(17) . . no
O4 P1 O3 W10 -58(2) . . no
O2 P1 O3 W5 -57(2) . . no
O1 P1 O3 W5 61(2) . . no
O4 P1 O3 W5 -177.9(16) . . no
O2 P1 O3 W7 -177.1(17) . . no
O1 P1 O3 W7 -60(2) . . no
O4 P1 O3 W7 62(2) . . no
O36 W10 O3 P1 166(8) . . no
O37 W10 O3 P1 43(2) . . no
O35 W10 O3 P1 -45(2) . . no
O23 W10 O3 P1 -133(2) . . no
O29 W10 O3 P1 133(2) . . no
O36 W10 O3 W5 -58(9) . . no
O37 W10 O3 W5 179.6(11) . . no
O35 W10 O3 W5 91.5(10) . . no
O23 W10 O3 W5 3.3(9) . . no
O29 W10 O3 W5 -90.1(11) . . no
O36 W10 O3 W7 31(9) . . no
O37 W10 O3 W7 -91.0(11) . . no
O35 W10 O3 W7 -179.1(11) . . no
O23 W10 O3 W7 92.8(11) . . no
O29 W10 O3 W7 -0.6(10) . . no
O21 W5 O3 P1 136(8) . . no
O22 W5 O3 P1 -134(2) . . no
O23 W5 O3 P1 132(2) . . no
O17 W5 O3 P1 44.9(19) . . no
O8 W5 O3 P1 -42(2) . . no
K2 W5 O3 P1 59(2) . . no
K3 W5 O3 P1 132.9(17) . . no
O21 W5 O3 W10 1(9) . . no
O22 W5 O3 W10 90.4(11) . . no
O23 W5 O3 W10 -3.4(9) . . no
O17 W5 O3 W10 -90.7(10) . . no
O8 W5 O3 W10 -177.9(11) . . no
K2 W5 O3 W10 -76.5(9) . . no
K3 W5 O3 W10 -2.7(10) . . no
O21 W5 O3 W7 -89(9) . . no
O22 W5 O3 W7 0.7(10) . . no
O23 W5 O3 W7 -93.1(11) . . no
O17 W5 O3 W7 179.6(11) . . no
O8 W5 O3 W7 92.5(11) . . no
K2 W5 O3 W7 -166.2(3) . . no
K3 W5 O3 W7 -92.4(7) . . no
O28 W7 O3 P1 -43(2) . . no
O27 W7 O3 P1 173(4) . . no
O20 W7 O3 P1 51(2) . . no
O29 W7 O3 P1 -135(2) . . no
O22 W7 O3 P1 136(2) . . no
O28 W7 O3 W10 92.2(12) . . no
O27 W7 O3 W10 -51(5) . . no
O20 W7 O3 W10 -173.4(11) . . no
O29 W7 O3 W10 0.6(10) . . no
O22 W7 O3 W10 -88.9(11) . . no
O28 W7 O3 W5 -179.7(12) . . no
O27 W7 O3 W5 37(5) . . no
O20 W7 O3 W5 -85.2(11) . . no
O29 W7 O3 W5 88.8(11) . . no
O22 W7 O3 W5 -0.7(10) . . no
O3 P1 O4 W8 -172.6(17) . . no
O2 P1 O4 W8 68(2) . . no
O1 P1 O4 W8 -52(2) . . no
O3 P1 O4 W11 51(2) . . no
O2 P1 O4 W11 -68(2) . . no
O1 P1 O4 W11 172.2(17) . . no
O30 W8 O4 P1 -104(8) . . no
O32 W8 O4 P1 128(2) . . no
O31 W8 O4 P1 -137(2) . . no
O12 W8 O4 P1 31(2) . . no
O25 W8 O4 P1 -50(2) . . no
K6 W8 O4 P1 42(2) . . no
K4 W8 O4 P1 -64(2) 1_556 . no
O30 W8 O4 W11 43(9) . . no
O32 W8 O4 W11 -85.4(12) . . no
O31 W8 O4 W11 10.0(10) . . no
O12 W8 O4 W11 178.2(11) . . no
O25 W8 O4 W11 97.0(12) . . no
K6 W8 O4 W11 -171.4(4) . . no
K4 W8 O4 W11 83.2(10) 1_556 . no
O38 W11 O4 P1 125(11) . . no
O39 W11 O4 P1 -125(2) . . no
O31 W11 O4 P1 137(2) . . no
O37 W11 O4 P1 -32(2) . . no
O34 W11 O4 P1 48.4(19) . . no
K1 W11 O4 P1 -116.7(17) . . no
O38 W11 O4 W8 -22(12) . . no
O39 W11 O4 W8 87.9(11) . . no
O31 W11 O4 W8 -10.3(10) . . no
O37 W11 O4 W8 -179.7(11) . . no
O34 W11 O4 W8 -98.9(11) . . no
K1 W11 O4 W8 96.0(8) . . no
O10 W2 O6 W1 -167.8(18) . . no
O12 W2 O6 W1 21(5) . . no
O13 W2 O6 W1 -66.8(18) . . no
O11 W2 O6 W1 89.7(18) . . no
O1 W2 O6 W1 5.1(15) . . no
K6 W2 O6 W1 -163.5(7) . . no
O5 W1 O6 W2 169.1(18) . . no
O9 W1 O6 W2 66.0(18) . . no
O8 W1 O6 W2 -22(4) . . no
O7 W1 O6 W2 -88.6(18) . . no
O1 W1 O6 W2 -5.0(15) . . no
O5 W1 O7 W3 -125(3) . . no
O9 W1 O7 W3 59(5) . . no
O8 W1 O7 W3 -24(3) . . no
O6 W1 O7 W3 136(4) . . no
O1 W1 O7 W3 62(3) . . no
O14 W3 O7 W1 122(3) . . no
O15 W3 O7 W1 -136(4) . . no
O16 W3 O7 W1 -53(5) . . no
O17 W3 O7 W1 21(3) . . no
O2 W3 O7 W1 -61(3) . . no
K2 W3 O7 W1 69(4) . . no
K3 W3 O7 W1 167.6(11) 6_556 . no
O5 W1 O8 W5 136(3) . . no
O9 W1 O8 W5 -120(3) . . no
O7 W1 O8 W5 34(3) . . no
O6 W1 O8 W5 -33(6) . . no
O1 W1 O8 W5 -49(3) . . no
O21 W5 O8 W1 -132(3) . . no
O22 W5 O8 W1 121(3) . . no
O23 W5 O8 W1 33(6) . . no
O17 W5 O8 W1 -34(3) . . no
O3 W5 O8 W1 47(3) . . no
K2 W5 O8 W1 -79(3) . . no
K3 W5 O8 W1 -121(3) . . no
O5 W1 O9 W4 -171.6(17) . . no
O8 W1 O9 W4 86.5(18) . . no
O7 W1 O9 W4 4(4) . . no
O6 W1 O9 W4 -71.9(18) . . no
O1 W1 O9 W4 0.3(15) . . no
O18 W4 O9 W1 172.0(19) . . no
O19 W4 O9 W1 2(5) . . no
O20 W4 O9 W1 -85.9(18) . . no
O13 W4 O9 W1 71.1(18) . . no
O1 W4 O9 W1 -0.3(15) . . no
K5 W4 O9 W1 149.3(11) . . no
O12 W2 O10 K6 -5.5(13) . . no
O13 W2 O10 K6 86.5(12) . . no
O6 W2 O10 K6 177.6(11) . . no
O11 W2 O10 K6 -94.0(12) . . no
O1 W2 O10 K6 122(8) . . no
O24 W6 O11 W2 -126(3) . . no
O25 W6 O11 W2 -22(3) . . no
O26 W6 O11 W2 61(5) . . no
O15 W6 O11 W2 134(3) . . no
O2 W6 O11 W2 63(3) . . no
K4 W6 O11 W2 -73(3) 1_556 . no
O10 W2 O11 W6 125(3) . . no
O12 W2 O11 W6 25(3) . . no
O13 W2 O11 W6 -56(5) . . no
O6 W2 O11 W6 -136(3) . . no
O1 W2 O11 W6 -60(3) . . no
K6 W2 O11 W6 70(3) . . no
O10 W2 O12 W8 -143(3) . . no
O13 W2 O12 W8 116(3) . . no
O6 W2 O12 W8 28(6) . . no
O11 W2 O12 W8 -41(3) . . no
O1 W2 O12 W8 43(3) . . no
K6 W2 O12 W8 -149(4) . . no
O10 W2 O12 K6 6.1(14) . . no
O13 W2 O12 K6 -95.1(12) . . no
O6 W2 O12 K6 177(3) . . no
O11 W2 O12 K6 108.5(12) . . no
O1 W2 O12 K6 -167.3(11) . . no
O30 W8 O12 W2 135(3) . . no
O32 W8 O12 W2 -121(3) . . no
O31 W8 O12 W2 -10(5) . . no
O25 W8 O12 W2 41(3) . . no
O4 W8 O12 W2 -39(3) . . no
K6 W8 O12 W2 150(4) . . no
K4 W8 O12 W2 86(3) 1_556 . no
O30 W8 O12 K6 -15.1(12) . . no
O32 W8 O12 K6 88.6(11) . . no
O31 W8 O12 K6 -160(2) . . no
O25 W8 O12 K6 -109.4(11) . . no
O4 W8 O12 K6 170.8(10) . . no
K4 W8 O12 K6 -64.3(7) 1_556 . no
O10 W2 O13 W4 175.5(19) . . no
O12 W2 O13 W4 -83.8(19) . . no
O6 W2 O13 W4 76(2) . . no
O11 W2 O13 W4 -3(4) . . no
O1 W2 O13 W4 0.5(16) . . no
K6 W2 O13 W4 -130.5(17) . . no
O18 W4 O13 W2 -167(2) . . no
O19 W4 O13 W2 88(2) . . no
O20 W4 O13 W2 -16(4) . . no
O9 W4 O13 W2 -73.0(19) . . no
O1 W4 O13 W2 -0.5(16) . . no
K5 W4 O13 W2 149.8(18) . . no
O15 W3 O14 K2 168.6(12) . . no
O16 W3 O14 K2 77.2(13) . . no
O7 W3 O14 K2 -101.0(12) . . no
O17 W3 O14 K2 -10.2(14) . . no
O2 W3 O14 K2 108(9) . . no
K3 W3 O14 K2 91.4(11) 6_556 . no
O15 W3 O14 K3 -84(3) . 2_656 no
O16 W3 O14 K3 -175(2) . 2_656 no
O7 W3 O14 K3 6(3) . 2_656 no
O17 W3 O14 K3 97(3) . 2_656 no
O2 W3 O14 K3 -145(8) . 2_656 no
K2 W3 O14 K3 108(3) . 2_656 no
K3 W3 O14 K3 -161(3) 6_556 2_656 no
O14 W3 O15 W6 -169.3(19) . . no
O16 W3 O15 W6 -68.6(19) . . no
O7 W3 O15 W6 86.6(19) . . no
O17 W3 O15 W6 8(4) . . no
O2 W3 O15 W6 3.8(16) . . no
K2 W3 O15 W6 -151.0(10) . . no
K3 W3 O15 W6 -106.7(18) 6_556 . no
O24 W6 O15 W3 169.3(19) . . no
O25 W6 O15 W3 -12(4) . . no
O11 W6 O15 W3 -87.5(19) . . no
O26 W6 O15 W3 70(2) . . no
O2 W6 O15 W3 -3.7(16) . . no
K4 W6 O15 W3 158.9(8) 1_556 . no
O14 W3 O16 W9 170.7(18) . . no
O15 W3 O16 W9 68.7(19) . . no
O7 W3 O16 W9 -13(4) . . no
O17 W3 O16 W9 -87.9(19) . . no
O2 W3 O16 W9 -5.3(16) . . no
K2 W3 O16 W9 -140.1(17) . . no
K3 W3 O16 W9 150(3) 6_556 . no
O14 W3 O16 K3 20.9(16) . 6_556 no
O15 W3 O16 K3 -81.1(15) . 6_556 no
O7 W3 O16 K3 -163(2) . 6_556 no
O17 W3 O16 K3 122.3(14) . 6_556 no
O2 W3 O16 K3 -155.0(15) . 6_556 no
K2 W3 O16 K3 70.1(11) . 6_556 no
O33 W9 O16 W3 -169.0(19) . . no
O34 W9 O16 W3 16(4) . . no
O35 W9 O16 W3 90.3(19) . . no
O26 W9 O16 W3 -68.5(19) . . no
O2 W9 O16 W3 5.1(16) . . no
K3 W9 O16 W3 -152(3) 6_556 . no
O33 W9 O16 K3 -17.1(16) . 6_556 no
O34 W9 O16 K3 168(2) . 6_556 no
O35 W9 O16 K3 -117.7(12) . 6_556 no
O26 W9 O16 K3 83.5(13) . 6_556 no
O2 W9 O16 K3 157.0(14) . 6_556 no
O21 W5 O17 W3 125(3) . . no
O22 W5 O17 W3 -61(5) . . no
O23 W5 O17 W3 -138(3) . . no
O8 W5 O17 W3 22(3) . . no
O3 W5 O17 W3 -64(3) . . no
K2 W5 O17 W3 132(4) . . no
K3 W5 O17 W3 180(3) . . no
O21 W5 O17 K2 -7.2(14) . . no
O22 W5 O17 K2 167(2) . . no
O23 W5 O17 K2 90.6(11) . . no
O8 W5 O17 K2 -109.6(12) . . no
O3 W5 O17 K2 164.3(11) . . no
K3 W5 O17 K2 47.8(8) . . no
O14 W3 O17 W5 -123(3) . . no
O15 W3 O17 W5 60(5) . . no
O16 W3 O17 W5 137(3) . . no
O7 W3 O17 W5 -19(3) . . no
O2 W3 O17 W5 64(3) . . no
K2 W3 O17 W5 -133(4) . . no
K3 W3 O17 W5 170(3) 6_556 . no
O14 W3 O17 K2 10.0(14) . . no
O15 W3 O17 K2 -167(3) . . no
O16 W3 O17 K2 -90.0(11) . . no
O7 W3 O17 K2 114.2(11) . . no
O2 W3 O17 K2 -163.2(11) . . no
K3 W3 O17 K2 -56.9(9) 6_556 . no
O19 W4 O18 K5 18.4(17) . . no
O20 W4 O18 K5 119.1(14) . . no
O13 W4 O18 K5 -74.2(15) . . no
O9 W4 O18 K5 -157.9(13) . . no
O1 W4 O18 K5 -129(4) . . no
O18 W4 O19 Ce1 90(4) . . no
O20 W4 O19 Ce1 -15(4) . . no
O13 W4 O19 Ce1 -168(4) . . no
O9 W4 O19 Ce1 -100(5) . . no
O1 W4 O19 Ce1 -98(4) . . no
K5 W4 O19 Ce1 105(4) . . no
O18 W4 O19 K5 -14.7(14) . . no
O20 W4 O19 K5 -119.9(10) . . no
O13 W4 O19 K5 87.0(10) . . no
O9 W4 O19 K5 155(3) . . no
O1 W4 O19 K5 157.2(9) . . no
O47 Ce1 O19 W4 173(3) . . no
O57 Ce1 O19 W4 -13(4) . . no
O58 Ce1 O19 W4 -61(4) . . no
O45 Ce1 O19 W4 -138(4) . . no
O28 Ce1 O19 W4 25(4) . . no
O39 Ce1 O19 W4 86(4) . . no
O32 Ce1 O19 W4 147(4) . . no
K1 Ce1 O19 W4 64(4) . . no
K5 Ce1 O19 W4 -103(4) . . no
O47 Ce1 O19 K5 -83(2) . . no
O57 Ce1 O19 K5 90.8(14) . . no
O58 Ce1 O19 K5 42.2(9) . . no
O45 Ce1 O19 K5 -34.4(10) . . no
O28 Ce1 O19 K5 128.2(11) . . no
O39 Ce1 O19 K5 -171.1(9) . . no
O32 Ce1 O19 K5 -110.0(10) . . no
K1 Ce1 O19 K5 167.7(7) . . no
O18 W4 O20 W7 -123(3) . . no
O19 W4 O20 W7 -16(3) . . no
O13 W4 O20 W7 87(4) . . no
O9 W4 O20 W7 143(3) . . no
O1 W4 O20 W7 72(2) . . no
K5 W4 O20 W7 -77(2) . . no
O28 W7 O20 W4 16(3) . . no
O27 W7 O20 W4 120(2) . . no
O29 W7 O20 W4 -85(4) . . no
O22 W7 O20 W4 -144(3) . . no
O3 W7 O20 W4 -72(2) . . no
O22 W5 O21 K2 -170.7(11) . . no
O23 W5 O21 K2 -79.4(12) . . no
O17 W5 O21 K2 6.7(13) . . no
O8 W5 O21 K2 95.1(12) . . no
O3 W5 O21 K2 -83(9) . . no
K3 W5 O21 K2 -79.7(10) . . no
O21 W5 O22 W7 170.2(18) . . no
O23 W5 O22 W7 71.7(19) . . no
O17 W5 O22 W7 -4(4) . . no
O8 W5 O22 W7 -86.4(19) . . no
O3 W5 O22 W7 -1.1(16) . . no
K2 W5 O22 W7 151.1(11) . . no
K3 W5 O22 W7 113.8(16) . . no
O28 W7 O22 W5 4(5) . . no
O27 W7 O22 W5 -170.7(19) . . no
O20 W7 O22 W5 85.8(19) . . no
O29 W7 O22 W5 -71.9(19) . . no
O3 W7 O22 W5 1.1(16) . . no
O21 W5 O23 W10 -174.2(17) . . no
O22 W5 O23 W10 -68.1(17) . . no
O17 W5 O23 W10 87.1(17) . . no
O8 W5 O23 W10 20(4) . . no
O3 W5 O23 W10 5.2(14) . . no
K2 W5 O23 W10 134.6(15) . . no
K3 W5 O23 W10 -174(2) . . no
O21 W5 O23 K3 -0.3(14) . . no
O22 W5 O23 K3 105.8(13) . . no
O17 W5 O23 K3 -99.0(12) . . no
O8 W5 O23 K3 -166(3) . . no
O3 W5 O23 K3 179.1(13) . . no
K2 W5 O23 K3 -51.5(9) . . no
O36 W10 O23 W5 167.2(17) . . no
O37 W10 O23 W5 -15(4) . . no
O35 W10 O23 W5 -90.6(17) . . no
O29 W10 O23 W5 67.7(17) . . no
O3 W10 O23 W5 -5.3(14) . . no
O36 W10 O23 K3 -6.0(17) . . no
O37 W10 O23 K3 172(2) . . no
O35 W10 O23 K3 96.3(14) . . no
O29 W10 O23 K3 -105.4(14) . . no
O3 W10 O23 K3 -178.4(15) . . no
O25 W6 O24 K3 -145(2) . 1_556 no
O11 W6 O24 K3 -54(3) . 1_556 no
O26 W6 O24 K3 124(2) . 1_556 no
O15 W6 O24 K3 35(3) . 1_556 no
O2 W6 O24 K3 73(8) . 1_556 no
K4 W6 O24 K3 -152(3) 1_556 1_556 no
O25 W6 O24 K4 6.8(14) . 1_556 no
O11 W6 O24 K4 97.9(13) . 1_556 no
O26 W6 O24 K4 -84.5(13) . 1_556 no
O15 W6 O24 K4 -173.8(11) . 1_556 no
O2 W6 O24 K4 -135(6) . 1_556 no
O24 W6 O25 W8 131(4) . . no
O11 W6 O25 W8 27(4) . . no
O26 W6 O25 W8 -130(4) . . no
O15 W6 O25 W8 -48(6) . . no
O2 W6 O25 W8 -56(4) . . no
K4 W6 O25 W8 137(4) 1_556 . no
O24 W6 O25 K4 -6.7(14) . 1_556 no
O11 W6 O25 K4 -110.4(11) . 1_556 no
O26 W6 O25 K4 92.6(12) . 1_556 no
O15 W6 O25 K4 175(3) . 1_556 no
O2 W6 O25 K4 166.8(11) . 1_556 no
O30 W8 O25 W6 -128(4) . . no
O32 W8 O25 W6 51(6) . . no
O31 W8 O25 W6 132(4) . . no
O12 W8 O25 W6 -30(3) . . no
O4 W8 O25 W6 59(4) . . no
K6 W8 O25 W6 -77(4) . . no
K4 W8 O25 W6 -136(4) 1_556 . no
O30 W8 O25 K4 8.6(13) . 1_556 no
O32 W8 O25 K4 -172(3) . 1_556 no
O31 W8 O25 K4 -91.6(12) . 1_556 no
O12 W8 O25 K4 106.7(12) . 1_556 no
O4 W8 O25 K4 -164.7(12) . 1_556 no
K6 W8 O25 K4 59.0(9) . 1_556 no
O33 W9 O26 W6 172.0(19) . . no
O34 W9 O26 W6 -84.3(19) . . no
O35 W9 O26 W6 -3(5) . . no
O16 W9 O26 W6 69.2(19) . . no
O2 W9 O26 W6 0.4(16) . . no
K3 W9 O26 W6 112.6(18) 6_556 . no
O24 W6 O26 W9 -171.9(19) . . no
O25 W6 O26 W9 85(2) . . no
O11 W6 O26 W9 2(4) . . no
O15 W6 O26 W9 -70.7(19) . . no
O2 W6 O26 W9 -0.4(16) . . no
K4 W6 O26 W9 137.2(17) 1_556 . no
O28 W7 O27 K6 -93(2) . 1_554 no
O20 W7 O27 K6 169.6(18) . 1_554 no
O29 W7 O27 K6 0(2) . 1_554 no
O22 W7 O27 K6 85(2) . 1_554 no
O3 W7 O27 K6 50(6) . 1_554 no
O27 W7 O28 Ce1 -87(5) . . no
O20 W7 O28 Ce1 19(5) . . no
O29 W7 O28 Ce1 173(5) . . no
O22 W7 O28 Ce1 98(6) . . no
O3 W7 O28 Ce1 101(5) . . no
O47 Ce1 O28 W7 174(4) . . no
O57 Ce1 O28 W7 123(5) . . no
O58 Ce1 O28 W7 48(5) . . no
O45 Ce1 O28 W7 6(6) . . no
O39 Ce1 O28 W7 -148(5) . . no
O32 Ce1 O28 W7 -90(5) . . no
O19 Ce1 O28 W7 -29(5) . . no
K1 Ce1 O28 W7 171(5) . . no
K5 Ce1 O28 W7 8(5) . . no
O36 W10 O29 W7 -174.5(19) . . no
O37 W10 O29 W7 84.4(19) . . no
O35 W10 O29 W7 5(4) . . no
O23 W10 O29 W7 -72.1(18) . . no
O3 W10 O29 W7 1.0(15) . . no
O28 W7 O29 W10 -88.7(19) . . no
O27 W7 O29 W10 168.4(18) . . no
O20 W7 O29 W10 12(4) . . no
O22 W7 O29 W10 71.2(18) . . no
O3 W7 O29 W10 -1.0(15) . . no
O32 W8 O30 K6 -82.9(13) . . no
O31 W8 O30 K6 -178.3(11) . . no
O12 W8 O30 K6 15.3(12) . . no
O25 W8 O30 K6 96.8(12) . . no
O4 W8 O30 K6 150(8) . . no
K4 W8 O30 K6 105.2(14) 1_556 . no
O32 W8 O30 K4 171.9(11) . 1_556 no
O31 W8 O30 K4 76.5(13) . 1_556 no
O12 W8 O30 K4 -89.9(12) . 1_556 no
O25 W8 O30 K4 -8.4(13) . 1_556 no
O4 W8 O30 K4 44(9) . 1_556 no
K6 W8 O30 K4 -105.2(14) . 1_556 no
O38 W11 O31 W8 -167.4(16) . . no
O39 W11 O31 W8 -62.6(17) . . no
O37 W11 O31 W8 43(4) . . no
O34 W11 O31 W8 95.4(16) . . no
O4 W11 O31 W8 13.9(14) . . no
K1 W11 O31 W8 -102.0(14) . . no
O30 W8 O31 W11 170.6(16) . . no
O32 W8 O31 W11 67.3(17) . . no
O12 W8 O31 W11 -45(4) . . no
O25 W8 O31 W11 -94.8(17) . . no
O4 W8 O31 W11 -14.0(14) . . no
K6 W8 O31 W11 168.0(6) . . no
K4 W8 O31 W11 -142.3(15) 1_556 . no
O30 W8 O32 Ce1 -171(2) . . no
O31 W8 O32 Ce1 -69(2) . . no
O12 W8 O32 Ce1 89(2) . . no
O25 W8 O32 Ce1 10(6) . . no
O4 W8 O32 Ce1 2(2) . . no
K6 W8 O32 Ce1 139(2) . . no
K4 W8 O32 Ce1 -158.5(10) 1_556 . no
O47 Ce1 O32 W8 125(2) . . no
O57 Ce1 O32 W8 82(3) . . no
O58 Ce1 O32 W8 -110(2) . . no
O45 Ce1 O32 W8 -156(3) . . no
O28 Ce1 O32 W8 -9(3) . . no
O39 Ce1 O32 W8 50(2) . . no
O19 Ce1 O32 W8 -69(2) . . no
K1 Ce1 O32 W8 79(2) . . no
K5 Ce1 O32 W8 -113(2) . . no
O34 W9 O33 K4 36(10) . 6_556 no
O35 W9 O33 K4 -54(10) . 6_556 no
O26 W9 O33 K4 128(10) . 6_556 no
O16 W9 O33 K4 -142(10) . 6_556 no
O2 W9 O33 K4 -176(5) . 6_556 no
K3 W9 O33 K4 -155(11) 6_556 6_556 no
O33 W9 O34 W11 -133(3) . . no
O35 W9 O34 W11 -32(3) . . no
O26 W9 O34 W11 126(4) . . no
O16 W9 O34 W11 42(5) . . no
O2 W9 O34 W11 52(3) . . no
K3 W9 O34 W11 -164.9(13) 6_556 . no
O38 W11 O34 W9 131(3) . . no
O39 W11 O34 W9 -38(6) . . no
O31 W11 O34 W9 -129(4) . . no
O37 W11 O34 W9 33(3) . . no
O4 W11 O34 W9 -56(3) . . no
K1 W11 O34 W9 92(4) . . no
O36 W10 O35 W9 -127(3) . . no
O37 W10 O35 W9 -26(3) . . no
O23 W10 O35 W9 131(3) . . no
O29 W10 O35 W9 53(5) . . no
O3 W10 O35 W9 57(3) . . no
O33 W9 O35 W10 128(3) . . no
O34 W9 O35 W10 25(3) . . no
O26 W9 O35 W10 -57(5) . . no
O16 W9 O35 W10 -129(3) . . no
O2 W9 O35 W10 -60(3) . . no
K3 W9 O35 W10 -168(3) 6_556 . no
O37 W10 O36 K4 103(2) . . no
O35 W10 O36 K4 -167(2) . . no
O23 W10 O36 K4 -78(2) . . no
O29 W10 O36 K4 12(2) . . no
O3 W10 O36 K4 -19(10) . . no
O36 W10 O37 W11 140(4) . . no
O35 W10 O37 W11 38(4) . . no
O23 W10 O37 W11 -38(6) . . no
O29 W10 O37 W11 -120(4) . . no
O3 W10 O37 W11 -47(4) . . no
O38 W11 O37 W10 -134(4) . . no
O39 W11 O37 W10 122(4) . . no
O31 W11 O37 W10 16(6) . . no
O34 W11 O37 W10 -37(4) . . no
O4 W11 O37 W10 44(4) . . no
K1 W11 O37 W10 164(4) . . no
O39 W11 O38 K1 12.4(12) . . no
O31 W11 O38 K1 109.6(10) . . no
O37 W11 O38 K1 -81.6(10) . . no
O34 W11 O38 K1 -163.1(8) . . no
O4 W11 O38 K1 121(11) . . no
O38 W11 O39 Ce1 164(3) . . no
O31 W11 O39 Ce1 62(3) . . no
O37 W11 O39 Ce1 -97(3) . . no
O34 W11 O39 Ce1 -28(5) . . no
O4 W11 O39 Ce1 -10(3) . . no
K1 W11 O39 Ce1 -180(4) . . no
O38 W11 O39 K1 -16.6(16) . . no
O31 W11 O39 K1 -118.5(13) . . no
O37 W11 O39 K1 82.9(13) . . no
O34 W11 O39 K1 151(2) . . no
O4 W11 O39 K1 169.5(13) . . no
O47 Ce1 O39 W11 -130(3) . . no
O57 Ce1 O39 W11 150(3) . . no
O58 Ce1 O39 W11 108(3) . . no
O45 Ce1 O39 W11 -84(3) . . no
O28 Ce1 O39 W11 77(3) . . no
O32 Ce1 O39 W11 -46(3) . . no
O19 Ce1 O39 W11 17(3) . . no
K1 Ce1 O39 W11 180(3) . . no
K5 Ce1 O39 W11 0(4) . . no
O47 Ce1 O39 K1 49.9(10) . . no
O57 Ce1 O39 K1 -29.6(10) . . no
O58 Ce1 O39 K1 -72(2) . . no
O45 Ce1 O39 K1 96.7(14) . . no
O28 Ce1 O39 K1 -102.9(11) . . no
O32 Ce1 O39 K1 134.0(12) . . no
O19 Ce1 O39 K1 -162.9(9) . . no
K5 Ce1 O39 K1 -179.6(10) . . no
O40 P2 O40 W13 -55.9(13) 2_556 . no
O41 P2 O40 W13 -177.2(16) . . no
O41 P2 O40 W13 65(2) 2_556 . no
O40 P2 O40 W12 175(2) 2_556 . no
O41 P2 O40 W12 54(2) . . no
O41 P2 O40 W12 -64(2) 2_556 . no
O48 W13 O40 P2 -136(5) . . no
O47 W13 O40 P2 134(2) . . no
O57 W13 O40 P2 38(2) 2_556 . no
O49 W13 O40 P2 -50.5(19) . . no
O46 W13 O40 P2 -135(2) . . no
K1 W13 O40 P2 85.8(18) . . no
O48 W13 O40 W12 6(6) . . no
O47 W13 O40 W12 -83.3(12) . . no
O57 W13 O40 W12 -179.4(12) 2_556 . no
O49 W13 O40 W12 92.0(11) . . no
O46 W13 O40 W12 7.1(10) . . no
K1 W13 O40 W12 -131.7(6) . . no
O45 W12 O40 P2 -129(2) . . no
O42 W12 O40 P2 116(12) . . no
O46 W12 O40 P2 133(2) . . no
O44 W12 O40 P2 -36(2) . . no
O43 W12 O40 P2 45(2) . . no
K5 W12 O40 P2 -79.3(19) . . no
O45 W12 O40 W13 90.9(12) . . no
O42 W12 O40 W13 -25(12) . . no
O46 W12 O40 W13 -7.7(10) . . no
O44 W12 O40 W13 -176.7(13) . . no
O43 W12 O40 W13 -95.9(12) . . no
K5 W12 O40 W13 140.2(7) . . no
O40 P2 O41 W15 177.5(17) 2_556 . no
O40 P2 O41 W15 -59(2) . . no
O41 P2 O41 W15 59.1(15) 2_556 . no
O40 P2 O41 W14 -60(2) 2_556 . no
O40 P2 O41 W14 63(2) . . no
O41 P2 O41 W14 -178(2) 2_556 . no
O40 P2 O41 W16 56(2) 2_556 2_556 no
O40 P2 O41 W16 179.3(16) . 2_556 no
O41 P2 O41 W16 -62.1(14) 2_556 2_556 no
O53 W15 O41 P2 165(7) . . no
O44 W15 O41 P2 44(2) . . no
O54 W15 O41 P2 -43(2) . . no
O51 W15 O41 P2 136(2) . . no
O56 W15 O41 P2 -132(2) 2_556 . no
K5 W15 O41 P2 92.8(19) . . no
O53 W15 O41 W14 30(8) . . no
O44 W15 O41 W14 -90.4(12) . . no
O54 W15 O41 W14 -177.9(12) . . no
O51 W15 O41 W14 1.1(10) . . no
O56 W15 O41 W14 93.6(13) 2_556 . no
K5 W15 O41 W14 -42.0(8) . . no
O53 W15 O41 W16 -60(8) . 2_556 no
O44 W15 O41 W16 179.5(13) . 2_556 no
O54 W15 O41 W16 92.0(11) . 2_556 no
O51 W15 O41 W16 -89.1(11) . 2_556 no
O56 W15 O41 W16 3.4(12) 2_556 2_556 no
K5 W15 O41 W16 -132.1(7) . 2_556 no
O50 W14 O41 P2 170(4) . . no
O58 W14 O41 P2 -48.1(18) . . no
O49 W14 O41 P2 45.7(18) 2_556 . no
O51 W14 O41 P2 -139(2) . . no
O52 W14 O41 P2 133(2) . . no
K5 W14 O41 P2 -99.0(16) . . no
O50 W14 O41 W15 -52(5) . . no
O58 W14 O41 W15 90.0(11) . . no
O49 W14 O41 W15 -176.2(12) 2_556 . no
O51 W14 O41 W15 -1.1(10) . . no
O52 W14 O41 W15 -89.2(11) . . no
K5 W14 O41 W15 39.0(8) . . no
O50 W14 O41 W16 38(5) . 2_556 no
O58 W14 O41 W16 179.7(11) . 2_556 no
O49 W14 O41 W16 -86.5(11) 2_556 2_556 no
O51 W14 O41 W16 88.6(11) . 2_556 no
O52 W14 O41 W16 0.5(10) . 2_556 no
K5 W14 O41 W16 128.7(7) . 2_556 no
O55 W16 O43 W12 -139(4) . . no
O52 W16 O43 W12 117(4) 2_556 . no
O54 W16 O43 W12 -36(4) . . no
O56 W16 O43 W12 23(7) . . no
O41 W16 O43 W12 45(4) 2_556 . no
O45 W12 O43 W16 -24(8) . . no
O42 W12 O43 W16 140(4) . . no
O46 W12 O43 W16 -120(4) . . no
O44 W12 O43 W16 38(4) . . no
O40 W12 O43 W16 -46(4) . . no
K5 W12 O43 W16 50(5) . . no
O53 W15 O44 W12 135(4) . . no
O54 W15 O44 W12 31(4) . . no
O51 W15 O44 W12 -125(4) . . no
O56 W15 O44 W12 -43(7) 2_556 . no
O41 W15 O44 W12 -53(4) . . no
K5 W15 O44 W12 -161(5) . . no
O53 W15 O44 K5 -63.9(15) . . no
O54 W15 O44 K5 -168.3(13) . . no
O51 W15 O44 K5 36.2(12) . . no
O56 W15 O44 K5 118(4) 2_556 . no
O41 W15 O44 K5 107.7(12) . . no
O45 W12 O44 W15 131(4) . . no
O42 W12 O44 W15 -126(4) . . no
O46 W12 O44 W15 26(7) . . no
O43 W12 O44 W15 -34(4) . . no
O40 W12 O44 W15 51(4) . . no
K5 W12 O44 W15 161(5) . . no
O45 W12 O44 K5 -29.9(14) . . no
O42 W12 O44 K5 73.4(18) . . no
O46 W12 O44 K5 -135(3) . . no
O43 W12 O44 K5 165.9(15) . . no
O40 W12 O44 K5 -110.0(13) . . no
O42 W12 O45 Ce1 162(2) . . no
O46 W12 O45 Ce1 61(2) . . no
O44 W12 O45 Ce1 -94(2) . . no
O43 W12 O45 Ce1 -33(6) . . no
O40 W12 O45 Ce1 -11(2) . . no
K5 W12 O45 Ce1 -121(3) . . no
O42 W12 O45 K5 -77.0(16) . . no
O46 W12 O45 K5 -178.4(11) . . no
O44 W12 O45 K5 26.8(13) . . no
O43 W12 O45 K5 87(4) . . no
O40 W12 O45 K5 109.5(11) . . no
O47 Ce1 O45 W12 -47(2) . . no
O57 Ce1 O45 W12 20(3) . . no
O58 Ce1 O45 W12 81(2) . . no
O28 Ce1 O45 W12 124(2) . . no
O39 Ce1 O45 W12 -93(2) . . no
O32 Ce1 O45 W12 -129(2) . . no
O19 Ce1 O45 W12 156(2) . . no
K1 Ce1 O45 W12 -38(3) . . no
K5 Ce1 O45 W12 121(3) . . no
O47 Ce1 O45 K5 -168.0(12) . . no
O57 Ce1 O45 K5 -101.0(12) . . no
O58 Ce1 O45 K5 -40.0(10) . . no
O28 Ce1 O45 K5 3(2) . . no
O39 Ce1 O45 K5 146.2(11) . . no
O32 Ce1 O45 K5 110.0(11) . . no
O19 Ce1 O45 K5 35.6(10) . . no
K1 Ce1 O45 K5 -158.9(5) . . no
O45 W12 O46 W13 -67.7(18) . . no
O42 W12 O46 W13 -171.6(19) . . no
O44 W12 O46 W13 36(4) . . no
O43 W12 O46 W13 94.4(18) . . no
O40 W12 O46 W13 10.5(14) . . no
K5 W12 O46 W13 -70(2) . . no
O48 W13 O46 W12 169.1(17) . . no
O47 W13 O46 W12 68.4(18) . . no
O57 W13 O46 W12 -29(4) 2_556 . no
O49 W13 O46 W12 -92.9(17) . . no
O40 W13 O46 W12 -10.8(14) . . no
K1 W13 O46 W12 70(2) . . no
O48 W13 O47 Ce1 -170(2) . . no
O57 W13 O47 Ce1 85(3) 2_556 . no
O49 W13 O47 Ce1 -15(5) . . no
O46 W13 O47 Ce1 -74(2) . . no
O40 W13 O47 Ce1 -2(2) . . no
K1 W13 O47 Ce1 107(3) . . no
O48 W13 O47 K1 82.9(13) . . no
O57 W13 O47 K1 -22.4(13) 2_556 . no
O49 W13 O47 K1 -122(3) . . no
O46 W13 O47 K1 178.9(11) . . no
O40 W13 O47 K1 -109.6(11) . . no
O57 Ce1 O47 W13 -65(2) . . no
O58 Ce1 O47 W13 -2(3) . . no
O45 Ce1 O47 W13 61(2) . . no
O28 Ce1 O47 W13 -113(2) . . no
O39 Ce1 O47 W13 -151(3) . . no
O32 Ce1 O47 W13 137(3) . . no
O19 Ce1 O47 W13 111(3) . . no
K1 Ce1 O47 W13 -110(3) . . no
K5 Ce1 O47 W13 50(3) . . no
O57 Ce1 O47 K1 45.3(9) . . no
O58 Ce1 O47 K1 107.4(10) . . no
O45 Ce1 O47 K1 170.5(11) . . no
O28 Ce1 O47 K1 -3.1(17) . . no
O39 Ce1 O47 K1 -40.8(8) . . no
O32 Ce1 O47 K1 -113.1(10) . . no
O19 Ce1 O47 K1 -139.1(16) . . no
K5 Ce1 O47 K1 160.4(5) . . no
O47 W13 O48 K6 147(2) . 2_557 no
O57 W13 O48 K6 -115(2) 2_556 2_557 no
O49 W13 O48 K6 -24(2) . 2_557 no
O46 W13 O48 K6 59(2) . 2_557 no
O40 W13 O48 K6 59(7) . 2_557 no
K1 W13 O48 K6 -162(2) . 2_557 no
O48 W13 O49 W14 -119(3) . 2_556 no
O47 W13 O49 W14 86(5) . 2_556 no
O57 W13 O49 W14 -15(3) 2_556 2_556 no
O46 W13 O49 W14 146(3) . 2_556 no
O40 W13 O49 W14 73(3) . 2_556 no
K1 W13 O49 W14 -18(4) . 2_556 no
O50 W14 O51 W15 170.0(18) . . no
O58 W14 O51 W15 -86.8(19) . . no
O49 W14 O51 W15 12(4) 2_556 . no
O52 W14 O51 W15 73.4(18) . . no
O41 W14 O51 W15 1.6(15) . . no
K5 W14 O51 W15 -113(2) . . no
O50 W14 O51 K5 -76.6(14) . . no
O58 W14 O51 K5 26.6(13) . . no
O49 W14 O51 K5 125(2) 2_556 . no
O52 W14 O51 K5 -173.2(14) . . no
O41 W14 O51 K5 115.0(13) . . no
O53 W15 O51 W14 -176.9(18) . . no
O44 W15 O51 W14 80.9(19) . . no
O54 W15 O51 W14 1(4) . . no
O56 W15 O51 W14 -76.8(19) 2_556 . no
O41 W15 O51 W14 -1.7(15) . . no
K5 W15 O51 W14 117(2) . . no
O53 W15 O51 K5 65.7(13) . . no
O44 W15 O51 K5 -36.5(13) . . no
O54 W15 O51 K5 -117(3) . . no
O56 W15 O51 K5 165.8(13) 2_556 . no
O41 W15 O51 K5 -119.0(12) . . no
O50 W14 O52 W16 -172(2) . 2_556 no
O58 W14 O52 W16 -3(5) . 2_556 no
O49 W14 O52 W16 82(2) 2_556 2_556 no
O51 W14 O52 W16 -73(2) . 2_556 no
O41 W14 O52 W16 -0.8(17) . 2_556 no
K5 W14 O52 W16 -79(2) . 2_556 no
O44 W15 O53 K5 87(3) . 7_557 no
O54 W15 O53 K5 177(2) . 7_557 no
O51 W15 O53 K5 -4(3) . 7_557 no
O56 W15 O53 K5 -93(3) 2_556 7_557 no
O41 W15 O53 K5 -32(9) . 7_557 no
K5 W15 O53 K5 42(3) . 7_557 no
O55 W16 O54 W15 121(3) . . no
O52 W16 O54 W15 -69(5) 2_556 . no
O43 W16 O54 W15 20(3) . . no
O56 W16 O54 W15 -140(4) . . no
O41 W16 O54 W15 -66(3) 2_556 . no
O53 W15 O54 W16 -120(3) . . no
O44 W15 O54 W16 -19(3) . . no
O51 W15 O54 W16 62(5) . . no
O56 W15 O54 W16 140(4) 2_556 . no
O41 W15 O54 W16 64(3) . . no
K5 W15 O54 W16 -32(4) . . no
O55 W16 O56 W15 -170(2) . 2_556 no
O52 W16 O56 W15 -67(2) 2_556 2_556 no
O43 W16 O56 W15 28(5) . 2_556 no
O54 W16 O56 W15 88(2) . 2_556 no
O41 W16 O56 W15 5.0(18) 2_556 2_556 no
O47 Ce1 O57 W13 142(5) . 2_556 no
O58 Ce1 O57 W13 14(5) . 2_556 no
O45 Ce1 O57 W13 76(5) . 2_556 no
O28 Ce1 O57 W13 -72(5) . 2_556 no
O39 Ce1 O57 W13 -144(5) . 2_556 no
O32 Ce1 O57 W13 -175(4) . 2_556 no
O19 Ce1 O57 W13 -35(6) . 2_556 no
K1 Ce1 O57 W13 -170(6) . 2_556 no
K5 Ce1 O57 W13 22(6) . 2_556 no
O47 Ce1 O57 K1 -47.7(10) . . no
O58 Ce1 O57 K1 -175.7(12) . . no
O45 Ce1 O57 K1 -113.9(11) . . no
O28 Ce1 O57 K1 98.6(11) . . no
O39 Ce1 O57 K1 26.0(9) . . no
O32 Ce1 O57 K1 -4(2) . . no
O19 Ce1 O57 K1 135.4(11) . . no
K5 Ce1 O57 K1 -167.2(4) . . no
O50 W14 O58 Ce1 -106(4) . . no
O49 W14 O58 Ce1 3(4) 2_556 . no
O51 W14 O58 Ce1 154(4) . . no
O52 W14 O58 Ce1 86(5) . . no
O41 W14 O58 Ce1 84(4) . . no
K5 W14 O58 Ce1 179(4) . . no
O50 W14 O58 K5 75.9(14) . . no
O49 W14 O58 K5 -176.0(12) 2_556 . no
O51 W14 O58 K5 -24.1(12) . . no
O52 W14 O58 K5 -93(3) . . no
O41 W14 O58 K5 -94.7(10) . . no
O47 Ce1 O58 W14 -74(4) . . no
O57 Ce1 O58 W14 -9(3) . . no
O45 Ce1 O58 W14 -137(4) . . no
O28 Ce1 O58 W14 64(4) . . no
O39 Ce1 O58 W14 35(5) . . no
O32 Ce1 O58 W14 177(3) . . no
O19 Ce1 O58 W14 136(4) . . no
K1 Ce1 O58 W14 -13(4) . . no
K5 Ce1 O58 W14 -179(4) . . no
O47 Ce1 O58 K5 104.9(12) . . no
O57 Ce1 O58 K5 169.2(12) . . no
O45 Ce1 O58 K5 41.4(10) . . no
O28 Ce1 O58 K5 -117.1(11) . . no
O39 Ce1 O58 K5 -146.8(15) . . no
O32 Ce1 O58 K5 -4.1(18) . . no
O19 Ce1 O58 K5 -45.5(10) . . no
K1 Ce1 O58 K5 165.4(5) . . no
W11 O39 K1 O39 -2.3(14) . 2_556 no
Ce1 O39 K1 O39 177.5(12) . 2_556 no
W11 O39 K1 O13W -74.3(16) . 2_556 no
Ce1 O39 K1 O13W 105.5(14) . 2_556 no
W11 O39 K1 O13W 69.7(16) . . no
Ce1 O39 K1 O13W -110.5(14) . . no
W11 O39 K1 O57 -155.2(15) . . no
Ce1 O39 K1 O57 24.6(9) . . no
W11 O39 K1 O57 150.5(12) . 2_556 no
Ce1 O39 K1 O57 -29.7(12) . 2_556 no
W11 O39 K1 O47 139.7(16) . . no
Ce1 O39 K1 O47 -40.5(9) . . no
W11 O39 K1 O47 -144.0(12) . 2_556 no
Ce1 O39 K1 O47 35.7(13) . 2_556 no
W11 O39 K1 O38 -14.7(17) . 2_556 no
Ce1 O39 K1 O38 165.1(7) . 2_556 no
W11 O39 K1 O38 10.3(10) . . no
Ce1 O39 K1 O38 -170.0(14) . . no
W11 O39 K1 W11 -4(2) . 2_556 no
Ce1 O39 K1 W11 175.3(4) . 2_556 no
Ce1 O39 K1 W11 179.8(19) . . no
W13 O57 K1 O39 -28.6(15) 2_556 2_556 no
Ce1 O57 K1 O39 154.6(9) . 2_556 no
W13 O57 K1 O39 151.1(15) 2_556 . no
Ce1 O57 K1 O39 -25.7(9) . . no
W13 O57 K1 O13W 62.7(16) 2_556 2_556 no
Ce1 O57 K1 O13W -114.1(14) . 2_556 no
W13 O57 K1 O13W -132.9(18) 2_556 . no
Ce1 O57 K1 O13W 50(2) . . no
W13 O57 K1 O57 -83.2(14) 2_556 2_556 no
Ce1 O57 K1 O57 100.0(13) . 2_556 no
W13 O57 K1 O47 -142.9(16) 2_556 . no
Ce1 O57 K1 O47 40.3(9) . . no
W13 O57 K1 O47 -17.1(10) 2_556 2_556 no
Ce1 O57 K1 O47 166.1(15) . 2_556 no
W13 O57 K1 O38 30(2) 2_556 2_556 no
Ce1 O57 K1 O38 -147.1(11) . 2_556 no
W13 O57 K1 O38 137.4(11) 2_556 . no
Ce1 O57 K1 O38 -39.4(13) . . no
W13 O57 K1 W11 -10.5(18) 2_556 2_556 no
Ce1 O57 K1 W11 172.8(4) . 2_556 no
W13 O57 K1 W11 140.1(11) 2_556 . no
Ce1 O57 K1 W11 -36.7(9) . . no
W13 O47 K1 O39 4.2(16) . 2_556 no
Ce1 O47 K1 O39 -138.1(10) . 2_556 no
W13 O47 K1 O39 -175.3(16) . . no
Ce1 O47 K1 O39 42.3(9) . . no
W13 O47 K1 O13W 136.6(17) . 2_556 no
Ce1 O47 K1 O13W -6(2) . 2_556 no
W13 O47 K1 O13W -70.5(16) . . no
Ce1 O47 K1 O13W 147.2(15) . . no
W13 O47 K1 O57 102.1(14) . . no
Ce1 O47 K1 O57 -40.3(9) . . no
W13 O47 K1 O57 17.1(10) . 2_556 no
Ce1 O47 K1 O57 -125.2(13) . 2_556 no
W13 O47 K1 O47 61.1(9) . 2_556 no
Ce1 O47 K1 O47 -81.2(9) . 2_556 no
W13 O47 K1 O38 -66(3) . 2_556 no
Ce1 O47 K1 O38 151.8(19) . 2_556 no
W13 O47 K1 O38 -136.4(11) . . no
Ce1 O47 K1 O38 81.3(10) . . no
W13 O47 K1 W11 -20.8(18) . 2_556 no
Ce1 O47 K1 W11 -163.1(6) . 2_556 no
W13 O47 K1 W11 -158.1(12) . . no
Ce1 O47 K1 W11 59.6(7) . . no
W11 O38 K1 O39 169.8(10) . 2_556 no
W11 O38 K1 O39 -10.0(10) . . no
W11 O38 K1 O13W 79.0(15) . 2_556 no
W11 O38 K1 O13W -123.3(16) . . no
W11 O38 K1 O57 5.8(15) . . no
W11 O38 K1 O57 -88.4(17) . 2_556 no
W11 O38 K1 O47 -52.0(12) . . no
W11 O38 K1 O47 74(3) . 2_556 no
W11 O38 K1 O38 149.2(16) . 2_556 no
W11 O38 K1 W11 163.1(9) . 2_556 no
O38 W11 K1 O39 -18.1(17) . 2_556 no
O39 W11 K1 O39 179.95(12) . 2_556 no
O31 W11 K1 O39 -109.0(16) . 2_556 no
O37 W11 K1 O39 83.5(15) . 2_556 no
O34 W11 K1 O39 25(2) . 2_556 no
O4 W11 K1 O39 168.0(15) . 2_556 no
O38 W11 K1 O39 161.9(17) . . no
O31 W11 K1 O39 71.0(16) . . no
O37 W11 K1 O39 -96.4(16) . . no
O34 W11 K1 O39 -155(2) . . no
O4 W11 K1 O39 -11.9(15) . . no
O38 W11 K1 O13W -96.3(16) . 2_556 no
O39 W11 K1 O13W 101.8(17) . 2_556 no
O31 W11 K1 O13W 172.8(14) . 2_556 no
O37 W11 K1 O13W 5.3(14) . 2_556 no
O34 W11 K1 O13W -53(2) . 2_556 no
O4 W11 K1 O13W 89.9(14) . 2_556 no
O38 W11 K1 O13W 51.5(16) . . no
O39 W11 K1 O13W -110.4(17) . . no
O31 W11 K1 O13W -39.4(14) . . no
O37 W11 K1 O13W 153.2(14) . . no
O34 W11 K1 O13W 95(2) . . no
O4 W11 K1 O13W -122.3(13) . . no
O38 W11 K1 O57 -175.0(13) . . no
O39 W11 K1 O57 23.1(14) . . no
O31 W11 K1 O57 94.1(11) . . no
O37 W11 K1 O57 -73.3(10) . . no
O34 W11 K1 O57 -132(2) . . no
O4 W11 K1 O57 11.2(10) . . no
O38 W11 K1 O57 122.3(14) . 2_556 no
O39 W11 K1 O57 -39.6(16) . 2_556 no
O31 W11 K1 O57 31.4(13) . 2_556 no
O37 W11 K1 O57 -136.0(13) . 2_556 no
O34 W11 K1 O57 166(2) . 2_556 no
O4 W11 K1 O57 -51.5(12) . 2_556 no
O38 W11 K1 O47 127.7(12) . . no
O39 W11 K1 O47 -34.2(14) . . no
O31 W11 K1 O47 36.8(11) . . no
O37 W11 K1 O47 -130.6(10) . . no
O34 W11 K1 O47 171.2(19) . . no
O4 W11 K1 O47 -46.1(10) . . no
O38 W11 K1 O47 -145.3(15) . 2_556 no
O39 W11 K1 O47 52.8(17) . 2_556 no
O31 W11 K1 O47 123.8(14) . 2_556 no
O37 W11 K1 O47 -43.6(14) . 2_556 no
O34 W11 K1 O47 -102(2) . 2_556 no
O4 W11 K1 O47 40.9(13) . 2_556 no
O38 W11 K1 O38 -30.1(16) . 2_556 no
O39 W11 K1 O38 167.9(14) . 2_556 no
O31 W11 K1 O38 -121.0(10) . 2_556 no
O37 W11 K1 O38 71.5(10) . 2_556 no
O34 W11 K1 O38 13.3(19) . 2_556 no
O4 W11 K1 O38 156.0(9) . 2_556 no
O39 W11 K1 O38 -161.9(17) . . no
O31 W11 K1 O38 -90.9(14) . . no
O37 W11 K1 O38 101.6(14) . . no
O34 W11 K1 O38 43(2) . . no
O4 W11 K1 O38 -173.8(13) . . no
O38 W11 K1 W11 -20.6(11) . 2_556 no
O39 W11 K1 W11 177.5(13) . 2_556 no
O31 W11 K1 W11 -111.5(9) . 2_556 no
O37 W11 K1 W11 81.0(8) . 2_556 no
O34 W11 K1 W11 22.8(18) . 2_556 no
O4 W11 K1 W11 165.5(8) . 2_556 no
W3 O14 K2 O4W 165.3(14) . 2_656 no
K3 O14 K2 O4W 19.0(9) 2_656 2_656 no
W3 O14 K2 O4W -47.5(15) . . no
K3 O14 K2 O4W 166.3(9) 2_656 . no
W3 O14 K2 O14 58.2(12) . 2_656 no
K3 O14 K2 O14 -88.0(7) 2_656 2_656 no
W3 O14 K2 O17 7.7(11) . . no
K3 O14 K2 O17 -138.5(12) 2_656 . no
W3 O14 K2 O17 104.6(14) . 2_656 no
K3 O14 K2 O17 -41.6(11) 2_656 2_656 no
W3 O14 K2 O21 35.4(15) . . no
K3 O14 K2 O21 -110.8(9) 2_656 . no
W3 O14 K2 O21 82.5(14) . 2_656 no
K3 O14 K2 O21 -63.8(9) 2_656 2_656 no
K3 O14 K2 W3 -146.2(18) 2_656 . no
W3 O14 K2 W3 103.1(15) . 2_656 no
K3 O14 K2 W3 -43.2(16) 2_656 2_656 no
W3 O14 K2 W5 95.0(12) . 2_656 no
K3 O14 K2 W5 -51.2(7) 2_656 2_656 no
W3 O14 K2 W5 21.2(12) . . no
K3 O14 K2 W5 -125.0(7) 2_656 . no
W5 O17 K2 O4W 118.4(14) . 2_656 no
W3 O17 K2 O4W -39.8(18) . 2_656 no
W5 O17 K2 O4W -90.3(12) . . no
W3 O17 K2 O4W 111.6(12) . . no
W5 O17 K2 O14 -20.2(15) . 2_656 no
W3 O17 K2 O14 -178.3(10) . 2_656 no
W5 O17 K2 O14 151.4(15) . . no
W3 O17 K2 O14 -6.8(9) . . no
W5 O17 K2 O17 42.5(7) . 2_656 no
W3 O17 K2 O17 -115.7(11) . 2_656 no
W5 O17 K2 O21 4.8(9) . . no
W3 O17 K2 O21 -153.4(14) . . no
W5 O17 K2 O21 75.9(11) . 2_656 no
W3 O17 K2 O21 -82.3(11) . 2_656 no
W5 O17 K2 W3 158.2(18) . . no
W5 O17 K2 W3 10.1(13) . 2_656 no
W3 O17 K2 W3 -148.1(7) . 2_656 no
W5 O17 K2 W5 61.6(10) . 2_656 no
W3 O17 K2 W5 -96.5(9) . 2_656 no
W3 O17 K2 W5 -158.2(18) . . no
W5 O21 K2 O4W -128.7(13) . 2_656 no
W5 O21 K2 O4W 63.0(13) . . no
W5 O21 K2 O14 149.9(16) . 2_656 no
W5 O21 K2 O14 -34.3(15) . . no
W5 O21 K2 O17 -5.3(10) . . no
W5 O21 K2 O17 -145.5(15) . 2_656 no
W5 O21 K2 O21 -83.8(14) . 2_656 no
W5 O21 K2 W3 -18.9(12) . . no
W5 O21 K2 W3 179.8(15) . 2_656 no
W5 O21 K2 W5 -113.2(14) . 2_656 no
O14 W3 K2 O4W -15.5(15) . 2_656 no
O15 W3 K2 O4W -39(2) . 2_656 no
O16 W3 K2 O4W -121.9(12) . 2_656 no
O7 W3 K2 O4W 79.0(12) . 2_656 no
O17 W3 K2 O4W 151.8(14) . 2_656 no
O2 W3 K2 O4W 174.1(12) . 2_656 no
K3 W3 K2 O4W -84.8(8) 6_556 2_656 no
O14 W3 K2 O4W 132.6(16) . . no
O15 W3 K2 O4W 109(2) . . no
O16 W3 K2 O4W 26.2(11) . . no
O7 W3 K2 O4W -133.0(11) . . no
O17 W3 K2 O4W -60.1(12) . . no
O2 W3 K2 O4W -37.8(12) . . no
K3 W3 K2 O4W 63.3(7) 6_556 . no
O14 W3 K2 O14 -165(2) . 2_656 no
O15 W3 K2 O14 172(2) . 2_656 no
O16 W3 K2 O14 89.1(16) . 2_656 no
O7 W3 K2 O14 -70.1(16) . 2_656 no
O17 W3 K2 O14 2.8(16) . 2_656 no
O2 W3 K2 O14 25.0(17) . 2_656 no
K3 W3 K2 O14 126.2(13) 6_556 2_656 no
O15 W3 K2 O14 -23(2) . . no
O16 W3 K2 O14 -106.4(16) . . no
O7 W3 K2 O14 94.5(17) . . no
O17 W3 K2 O14 167.3(17) . . no
O2 W3 K2 O14 -170.4(17) . . no
K3 W3 K2 O14 -69.3(14) 6_556 . no
O14 W3 K2 O17 -167.3(17) . . no
O15 W3 K2 O17 169(2) . . no
O16 W3 K2 O17 86.3(14) . . no
O7 W3 K2 O17 -72.8(14) . . no
O2 W3 K2 O17 22.3(14) . . no
K3 W3 K2 O17 123.4(11) 6_556 . no
O14 W3 K2 O17 -89.5(15) . 2_656 no
O15 W3 K2 O17 -113(2) . 2_656 no
O16 W3 K2 O17 164.1(11) . 2_656 no
O7 W3 K2 O17 5.0(11) . 2_656 no
O17 W3 K2 O17 77.8(16) . 2_656 no
O2 W3 K2 O17 100.1(11) . 2_656 no
K3 W3 K2 O17 -158.7(7) 6_556 2_656 no
O14 W3 K2 O21 -145.8(15) . . no
O15 W3 K2 O21 -169(2) . . no
O16 W3 K2 O21 107.8(11) . . no
O7 W3 K2 O21 -51.3(11) . . no
O17 W3 K2 O21 21.5(12) . . no
O2 W3 K2 O21 43.8(12) . . no
K3 W3 K2 O21 145.0(6) 6_556 . no
O14 W3 K2 O21 -84.7(15) . 2_656 no
O15 W3 K2 O21 -108(2) . 2_656 no
O16 W3 K2 O21 168.9(11) . 2_656 no
O7 W3 K2 O21 9.8(11) . 2_656 no
O17 W3 K2 O21 82.6(12) . 2_656 no
O2 W3 K2 O21 104.9(11) . 2_656 no
K3 W3 K2 O21 -154.0(7) 6_556 2_656 no
O14 W3 K2 W3 -116.8(14) . 2_656 no
O15 W3 K2 W3 -140(2) . 2_656 no
O16 W3 K2 W3 136.8(9) . 2_656 no
O7 W3 K2 W3 -22.3(9) . 2_656 no
O17 W3 K2 W3 50.5(10) . 2_656 no
O2 W3 K2 W3 72.8(10) . 2_656 no
K3 W3 K2 W3 173.9(2) 6_556 2_656 no
O14 W3 K2 W5 -84.6(14) . 2_656 no
O15 W3 K2 W5 -108(2) . 2_656 no
O16 W3 K2 W5 169.0(9) . 2_656 no
O7 W3 K2 W5 9.9(9) . 2_656 no
O17 W3 K2 W5 82.7(11) . 2_656 no
O2 W3 K2 W5 105.0(10) . 2_656 no
K3 W3 K2 W5 -153.9(2) 6_556 2_656 no
O14 W3 K2 W5 -155.2(14) . . no
O15 W3 K2 W5 -179(2) . . no
O16 W3 K2 W5 98.4(9) . . no
O7 W3 K2 W5 -60.7(9) . . no
O17 W3 K2 W5 12.1(10) . . no
O2 W3 K2 W5 34.4(10) . . no
K3 W3 K2 W5 135.5(2) 6_556 . no
O21 W5 K2 O4W 75.7(17) . 2_656 no
O22 W5 K2 O4W 99(3) . 2_656 no
O23 W5 K2 O4W 178.9(13) . 2_656 no
O17 W5 K2 O4W -95.3(15) . 2_656 no
O8 W5 K2 O4W -21.5(13) . 2_656 no
O3 W5 K2 O4W -114.6(13) . 2_656 no
K3 W5 K2 O4W 141.4(10) . 2_656 no
O21 W5 K2 O4W -110.8(15) . . no
O22 W5 K2 O4W -87(2) . . no
O23 W5 K2 O4W -7.6(10) . . no
O17 W5 K2 O4W 78.2(13) . . no
O8 W5 K2 O4W 152.0(11) . . no
O3 W5 K2 O4W 58.9(10) . . no
K3 W5 K2 O4W -45.1(7) . . no
O21 W5 K2 O14 -27.1(15) . 2_656 no
O22 W5 K2 O14 -4(3) . 2_656 no
O23 W5 K2 O14 76.1(10) . 2_656 no
O17 W5 K2 O14 161.9(13) . 2_656 no
O8 W5 K2 O14 -124.3(11) . 2_656 no
O3 W5 K2 O14 142.6(10) . 2_656 no
K3 W5 K2 O14 38.6(7) . 2_656 no
O21 W5 K2 O14 147.0(15) . . no
O22 W5 K2 O14 170(2) . . no
O23 W5 K2 O14 -109.9(10) . . no
O17 W5 K2 O14 -24.1(13) . . no
O8 W5 K2 O14 49.8(11) . . no
O3 W5 K2 O14 -43.4(10) . . no
K3 W5 K2 O14 -147.3(7) . . no
O21 W5 K2 O17 171.0(18) . . no
O22 W5 K2 O17 -166(3) . . no
O23 W5 K2 O17 -85.8(14) . . no
O8 W5 K2 O17 73.9(14) . . no
O3 W5 K2 O17 -19.3(14) . . no
K3 W5 K2 O17 -123.2(12) . . no
O21 W5 K2 O17 30.9(14) . 2_656 no
O22 W5 K2 O17 54(2) . 2_656 no
O23 W5 K2 O17 134.1(9) . 2_656 no
O17 W5 K2 O17 -140.1(10) . 2_656 no
O8 W5 K2 O17 -66.3(10) . 2_656 no
O3 W5 K2 O17 -159.4(10) . 2_656 no
K3 W5 K2 O17 96.6(6) . 2_656 no
O22 W5 K2 O21 23(3) . . no
O23 W5 K2 O21 103.2(16) . . no
O17 W5 K2 O21 -171.0(18) . . no
O8 W5 K2 O21 -97.2(16) . . no
O3 W5 K2 O21 169.7(16) . . no
K3 W5 K2 O21 65.7(14) . . no
O21 W5 K2 O21 81.8(17) . 2_656 no
O22 W5 K2 O21 105(2) . 2_656 no
O23 W5 K2 O21 -175.0(10) . 2_656 no
O17 W5 K2 O21 -89.3(13) . 2_656 no
O8 W5 K2 O21 -15.4(11) . 2_656 no
O3 W5 K2 O21 -108.5(10) . 2_656 no
K3 W5 K2 O21 147.5(7) . 2_656 no
O21 W5 K2 W3 158.0(14) . . no
O22 W5 K2 W3 -179(2) . . no
O23 W5 K2 W3 -98.8(8) . . no
O17 W5 K2 W3 -13.0(11) . . no
O8 W5 K2 W3 60.8(9) . . no
O3 W5 K2 W3 -32.3(8) . . no
K3 W5 K2 W3 -136.3(3) . . no
O21 W5 K2 W3 -0.2(13) . 2_656 no
O22 W5 K2 W3 23(2) . 2_656 no
O23 W5 K2 W3 103.0(8) . 2_656 no
O17 W5 K2 W3 -171.2(11) . 2_656 no
O8 W5 K2 W3 -97.4(9) . 2_656 no
O3 W5 K2 W3 169.5(8) . 2_656 no
K3 W5 K2 W3 65.5(2) . 2_656 no
O21 W5 K2 W5 57.3(13) . 2_656 no
O22 W5 K2 W5 81(2) . 2_656 no
O23 W5 K2 W5 160.4(8) . 2_656 no
O17 W5 K2 W5 -113.8(11) . 2_656 no
O8 W5 K2 W5 -39.9(9) . 2_656 no
O3 W5 K2 W5 -133.1(8) . 2_656 no
K3 W5 K2 W5 123.0(2) . 2_656 no
W5 O23 K3 O6W -58.9(13) . . no
W10 O23 K3 O6W 115.1(16) . . no
W5 O23 K3 O4W 96.2(14) . . no
W10 O23 K3 O4W -89.8(15) . . no
W5 O23 K3 O24 -125.0(12) . 1_554 no
W10 O23 K3 O24 49.0(15) . 1_554 no
W5 O23 K3 O16 141.9(11) . 6 no
W10 O23 K3 O16 -44.1(17) . 6 no
W5 O23 K3 O14 24.1(14) . 2_656 no
W10 O23 K3 O14 -161.9(13) . 2_656 no
W5 O23 K3 W9 162.3(10) . 6 no
W10 O23 K3 W9 -23.7(14) . 6 no
W10 O23 K3 W5 174(2) . . no
W5 O23 K3 K2 51.0(10) . . no
W10 O23 K3 K2 -135.0(14) . . no
W5 O23 K3 W3 114.2(10) . 6 no
W10 O23 K3 W3 -71.8(15) . 6 no
W5 O23 K3 K4 -142.6(12) . . no
W10 O23 K3 K4 31.4(12) . . no
W5 O23 K3 K2 68(3) . 5_656 no
W10 O23 K3 K2 -118(3) . 5_656 no
O21 W5 K3 O6W -67.4(16) . . no
O22 W5 K3 O6W 35.4(13) . . no
O23 W5 K3 O6W 113.0(15) . . no
O17 W5 K3 O6W -167.1(13) . . no
O8 W5 K3 O6W -81(2) . . no
O3 W5 K3 O6W 112.0(12) . . no
K2 W5 K3 O6W -129.1(10) . . no
O21 W5 K3 O4W 108.7(15) . . no
O22 W5 K3 O4W -148.5(12) . . no
O23 W5 K3 O4W -70.9(14) . . no
O17 W5 K3 O4W 9.0(11) . . no
O8 W5 K3 O4W 96(2) . . no
O3 W5 K3 O4W -71.8(11) . . no
K2 W5 K3 O4W 47.0(8) . . no
O21 W5 K3 O24 -117.2(15) . 1_554 no
O22 W5 K3 O24 -14.4(13) . 1_554 no
O23 W5 K3 O24 63.2(14) . 1_554 no
O17 W5 K3 O24 143.1(12) . 1_554 no
O8 W5 K3 O24 -130(2) . 1_554 no
O3 W5 K3 O24 62.2(11) . 1_554 no
K2 W5 K3 O24 -178.9(9) . 1_554 no
O21 W5 K3 O16 126.4(17) . 6 no
O22 W5 K3 O16 -130.8(14) . 6 no
O23 W5 K3 O16 -53.2(16) . 6 no
O17 W5 K3 O16 26.7(14) . 6 no
O8 W5 K3 O16 113(2) . 6 no
O3 W5 K3 O16 -54.1(14) . 6 no
K2 W5 K3 O16 64.7(11) . 6 no
O21 W5 K3 O14 22.9(14) . 2_656 no
O22 W5 K3 O14 125.6(11) . 2_656 no
O23 W5 K3 O14 -156.7(14) . 2_656 no
O17 W5 K3 O14 -76.9(11) . 2_656 no
O8 W5 K3 O14 10(2) . 2_656 no
O3 W5 K3 O14 -157.7(9) . 2_656 no
K2 W5 K3 O14 -38.8(6) . 2_656 no
O21 W5 K3 O23 179.6(17) . . no
O22 W5 K3 O23 -77.6(15) . . no
O17 W5 K3 O23 79.9(15) . . no
O8 W5 K3 O23 166(2) . . no
O3 W5 K3 O23 -1.0(14) . . no
K2 W5 K3 O23 117.9(12) . . no
O21 W5 K3 W9 158.3(14) . 6 no
O22 W5 K3 W9 -98.9(10) . 6 no
O23 W5 K3 W9 -21.3(12) . 6 no
O17 W5 K3 W9 58.6(9) . 6 no
O8 W5 K3 W9 145(2) . 6 no
O3 W5 K3 W9 -22.2(8) . 6 no
K2 W5 K3 W9 96.6(4) . 6 no
O21 W5 K3 K2 61.7(13) . . no
O22 W5 K3 K2 164.4(10) . . no
O23 W5 K3 K2 -117.9(12) . . no
O17 W5 K3 K2 -38.0(9) . . no
O8 W5 K3 K2 48(2) . . no
O3 W5 K3 K2 -118.9(7) . . no
O21 W5 K3 W3 94.6(14) . 6 no
O22 W5 K3 W3 -162.6(10) . 6 no
O23 W5 K3 W3 -85.0(12) . 6 no
O17 W5 K3 W3 -5.1(10) . 6 no
O8 W5 K3 W3 81(2) . 6 no
O3 W5 K3 W3 -85.9(9) . 6 no
K2 W5 K3 W3 32.9(4) . 6 no
O21 W5 K3 K4 -145.0(13) . . no
O22 W5 K3 K4 -42.3(10) . . no
O23 W5 K3 K4 35.4(12) . . no
O17 W5 K3 K4 115.3(9) . . no
O8 W5 K3 K4 -158(2) . . no
O3 W5 K3 K4 34.4(8) . . no
K2 W5 K3 K4 153.3(3) . . no
O21 W5 K3 K2 21.7(14) . 5_656 no
O22 W5 K3 K2 124.5(11) . 5_656 no
O23 W5 K3 K2 -157.9(14) . 5_656 no
O17 W5 K3 K2 -78.0(10) . 5_656 no
O8 W5 K3 K2 8(2) . 5_656 no
O3 W5 K3 K2 -158.9(9) . 5_656 no
K2 W5 K3 K2 -40.0(6) . 5_656 no
O4W K2 K3 O6W -94.8(16) 2_656 . no
O4W K2 K3 O6W 137.0(14) . . no
O14 K2 K3 O6W -72.1(13) 2_656 . no
O14 K2 K3 O6W 94.1(14) . . no
O17 K2 K3 O6W 70.4(11) . . no
O17 K2 K3 O6W -37.8(11) 2_656 . no
O21 K2 K3 O6W 17.1(11) . . no
O21 K2 K3 O6W 14.6(11) 2_656 . no
W3 K2 K3 O6W 84.7(10) . . no
W3 K2 K3 O6W -56.4(9) 2_656 . no
W5 K2 K3 O6W -12.5(10) 2_656 . no
W5 K2 K3 O6W 46.1(9) . . no
O4W K2 K3 O4W 128(2) 2_656 . no
O14 K2 K3 O4W 150.9(14) 2_656 . no
O14 K2 K3 O4W -42.9(14) . . no
O17 K2 K3 O4W -66.6(11) . . no
O17 K2 K3 O4W -174.8(12) 2_656 . no
O21 K2 K3 O4W -119.9(12) . . no
O21 K2 K3 O4W -122.4(12) 2_656 . no
W3 K2 K3 O4W -52.3(10) . . no
W3 K2 K3 O4W 166.6(10) 2_656 . no
W5 K2 K3 O4W -149.5(10) 2_656 . no
W5 K2 K3 O4W -90.9(10) . . no
O4W K2 K3 O24 -133(6) 2_656 1_554 no
O4W K2 K3 O24 99(6) . 1_554 no
O14 K2 K3 O24 -111(6) 2_656 1_554 no
O14 K2 K3 O24 56(6) . 1_554 no
O17 K2 K3 O24 32(6) . 1_554 no
O17 K2 K3 O24 -76(6) 2_656 1_554 no
O21 K2 K3 O24 -21(6) . 1_554 no
O21 K2 K3 O24 -24(6) 2_656 1_554 no
W3 K2 K3 O24 46(6) . 1_554 no
W3 K2 K3 O24 -95(6) 2_656 1_554 no
W5 K2 K3 O24 -51(6) 2_656 1_554 no
W5 K2 K3 O24 8(6) . 1_554 no
O4W K2 K3 O16 76.9(15) 2_656 6 no
O4W K2 K3 O16 -51.3(11) . 6 no
O14 K2 K3 O16 99.6(11) 2_656 6 no
O14 K2 K3 O16 -94.1(13) . 6 no
O17 K2 K3 O16 -117.9(9) . 6 no
O17 K2 K3 O16 133.9(9) 2_656 6 no
O21 K2 K3 O16 -171.2(11) . 6 no
O21 K2 K3 O16 -173.7(9) 2_656 6 no
W3 K2 K3 O16 -103.6(8) . 6 no
W3 K2 K3 O16 115.3(7) 2_656 6 no
W5 K2 K3 O16 159.3(7) 2_656 6 no
W5 K2 K3 O16 -142.2(7) . 6 no
O4W K2 K3 O14 -22.7(15) 2_656 2_656 no
O4W K2 K3 O14 -150.9(14) . 2_656 no
O14 K2 K3 O14 166.3(19) . 2_656 no
O17 K2 K3 O14 142.5(11) . 2_656 no
O17 K2 K3 O14 34.3(10) 2_656 2_656 no
O21 K2 K3 O14 89.2(12) . 2_656 no
O21 K2 K3 O14 86.7(11) 2_656 2_656 no
W3 K2 K3 O14 156.8(10) . 2_656 no
W3 K2 K3 O14 15.7(9) 2_656 2_656 no
W5 K2 K3 O14 59.7(9) 2_656 2_656 no
W5 K2 K3 O14 118.2(9) . 2_656 no
O4W K2 K3 O23 -164.7(14) 2_656 . no
O4W K2 K3 O23 67.1(11) . . no
O14 K2 K3 O23 -142.0(11) 2_656 . no
O14 K2 K3 O23 24.3(12) . . no
O17 K2 K3 O23 0.5(8) . . no
O17 K2 K3 O23 -107.7(8) 2_656 . no
O21 K2 K3 O23 -52.8(9) . . no
O21 K2 K3 O23 -55.3(9) 2_656 . no
W3 K2 K3 O23 14.8(6) . . no
W3 K2 K3 O23 -126.3(6) 2_656 . no
W5 K2 K3 O23 -82.3(6) 2_656 . no
W5 K2 K3 O23 -23.8(5) . . no
O4W K2 K3 W9 102.4(13) 2_656 6 no
O4W K2 K3 W9 -25.8(10) . 6 no
O14 K2 K3 W9 125.0(10) 2_656 6 no
O14 K2 K3 W9 -68.7(12) . 6 no
O17 K2 K3 W9 -92.5(7) . 6 no
O17 K2 K3 W9 159.3(7) 2_656 6 no
O21 K2 K3 W9 -145.7(9) . 6 no
O21 K2 K3 W9 -148.3(7) 2_656 6 no
W3 K2 K3 W9 -78.2(5) . 6 no
W3 K2 K3 W9 140.8(4) 2_656 6 no
W5 K2 K3 W9 -175.3(3) 2_656 6 no
W5 K2 K3 W9 -116.7(4) . 6 no
O4W K2 K3 W5 -140.9(13) 2_656 . no
O4W K2 K3 W5 90.9(10) . . no
O14 K2 K3 W5 -118.2(9) 2_656 . no
O14 K2 K3 W5 48.1(10) . . no
O17 K2 K3 W5 24.3(6) . . no
O17 K2 K3 W5 -83.9(6) 2_656 . no
O21 K2 K3 W5 -29.0(7) . . no
O21 K2 K3 W5 -31.5(7) 2_656 . no
W3 K2 K3 W5 38.6(3) . . no
W3 K2 K3 W5 -102.5(3) 2_656 . no
W5 K2 K3 W5 -58.5(3) 2_656 . no
O4W K2 K3 W3 63.8(13) 2_656 6 no
O4W K2 K3 W3 -64.4(10) . 6 no
O14 K2 K3 W3 86.5(9) 2_656 6 no
O14 K2 K3 W3 -107.3(11) . 6 no
O17 K2 K3 W3 -131.0(6) . 6 no
O17 K2 K3 W3 120.7(6) 2_656 6 no
O21 K2 K3 W3 175.7(8) . 6 no
O21 K2 K3 W3 173.1(6) 2_656 6 no
W3 K2 K3 W3 -116.8(4) . 6 no
W3 K2 K3 W3 102.2(3) 2_656 6 no
W5 K2 K3 W3 146.1(2) 2_656 6 no
W5 K2 K3 W3 -155.3(3) . 6 no
O4W K2 K3 K4 175.1(12) 2_656 . no
O4W K2 K3 K4 46.9(11) . . no
O14 K2 K3 K4 -162.2(11) 2_656 . no
O14 K2 K3 K4 4.0(14) . . no
O17 K2 K3 K4 -19.7(9) . . no
O17 K2 K3 K4 -127.9(7) 2_656 . no
O21 K2 K3 K4 -73.0(9) . . no
O21 K2 K3 K4 -75.5(9) 2_656 . no
W3 K2 K3 K4 -5.4(8) . . no
W3 K2 K3 K4 -146.5(6) 2_656 . no
W5 K2 K3 K4 -102.5(5) 2_656 . no
W5 K2 K3 K4 -44.0(6) . . no
O4W K2 K3 K2 18.9(13) 2_656 5_656 no
O4W K2 K3 K2 -109.3(10) . 5_656 no
O14 K2 K3 K2 41.6(9) 2_656 5_656 no
O14 K2 K3 K2 -152.1(11) . 5_656 no
O17 K2 K3 K2 -175.9(7) . 5_656 no
O17 K2 K3 K2 75.9(6) 2_656 5_656 no
O21 K2 K3 K2 130.8(8) . 5_656 no
O21 K2 K3 K2 128.3(7) 2_656 5_656 no
W3 K2 K3 K2 -161.6(5) . 5_656 no
W3 K2 K3 K2 57.32(18) 2_656 5_656 no
W5 K2 K3 K2 101.26(18) 2_656 5_656 no
W5 K2 K3 K2 159.8(4) . 5_656 no
W10 O36 K4 O33 139(3) . 6 no
W10 O36 K4 O5W 21(2) . . no
W10 O36 K4 O24 86(2) . 1_554 no
W10 O36 K4 O25 58(3) . 1_554 no
W10 O36 K4 O18W -153(3) . . no
W10 O36 K4 O30 -28(3) . 1_554 no
W10 O36 K4 O16W 163(3) . . no
W10 O36 K4 W6 79(2) . 1_554 no
W10 O36 K4 W8 3(3) . 1_554 no
W10 O36 K4 K6 -8(2) . 1_554 no
W10 O36 K4 K3 84(2) . . no
O6W K3 K4 O36 -112.6(11) . . no
O4W K3 K4 O36 16.5(10) . . no
O24 K3 K4 O36 176.0(14) 1_554 . no
O16 K3 K4 O36 89.2(10) 6 . no
O14 K3 K4 O36 -118(3) 2_656 . no
O23 K3 K4 O36 -33.9(9) . . no
W9 K3 K4 O36 79.3(8) 6 . no
W5 K3 K4 O36 -49.0(8) . . no
K2 K3 K4 O36 -14.0(10) . . no
W3 K3 K4 O36 86.7(8) 6 . no
K2 K3 K4 O36 139.0(8) 5_656 . no
O6W K3 K4 O33 170.2(13) . 6 no
O4W K3 K4 O33 -60.7(12) . 6 no
O24 K3 K4 O33 98.9(14) 1_554 6 no
O16 K3 K4 O33 12.1(11) 6 6 no
O14 K3 K4 O33 165(4) 2_656 6 no
O23 K3 K4 O33 -111.0(11) . 6 no
W9 K3 K4 O33 2.1(9) 6 6 no
W5 K3 K4 O33 -126.1(10) . 6 no
K2 K3 K4 O33 -91.1(11) . 6 no
W3 K3 K4 O33 9.6(9) 6 6 no
K2 K3 K4 O33 61.9(10) 5_656 6 no
O6W K3 K4 O5W -18.1(11) . . no
O4W K3 K4 O5W 111.1(11) . . no
O24 K3 K4 O5W -89.4(14) 1_554 . no
O16 K3 K4 O5W -176.2(10) 6 . no
O14 K3 K4 O5W -24(3) 2_656 . no
O23 K3 K4 O5W 60.7(10) . . no
W9 K3 K4 O5W 173.9(9) 6 . no
W5 K3 K4 O5W 45.6(8) . . no
K2 K3 K4 O5W 80.6(10) . . no
W3 K3 K4 O5W -178.7(9) 6 . no
K2 K3 K4 O5W -126.4(9) 5_656 . no
O6W K3 K4 O24 71.4(13) . 1_554 no
O4W K3 K4 O24 -159.5(13) . 1_554 no
O16 K3 K4 O24 -86.8(12) 6 1_554 no
O14 K3 K4 O24 66(3) 2_656 1_554 no
O23 K3 K4 O24 150.1(13) . 1_554 no
W9 K3 K4 O24 -96.7(11) 6 1_554 no
W5 K3 K4 O24 135.0(11) . 1_554 no
K2 K3 K4 O24 170.1(13) . 1_554 no
W3 K3 K4 O24 -89.3(11) 6 1_554 no
K2 K3 K4 O24 -37.0(11) 5_656 1_554 no
O6W K3 K4 O25 52.6(10) . 1_554 no
O4W K3 K4 O25 -178.3(9) . 1_554 no
O24 K3 K4 O25 -18.7(12) 1_554 1_554 no
O16 K3 K4 O25 -105.5(9) 6 1_554 no
O14 K3 K4 O25 47(3) 2_656 1_554 no
O23 K3 K4 O25 131.4(9) . 1_554 no
W9 K3 K4 O25 -115.5(7) 6 1_554 no
W5 K3 K4 O25 116.3(7) . 1_554 no
K2 K3 K4 O25 151.3(8) . 1_554 no
W3 K3 K4 O25 -108.1(7) 6 1_554 no
K2 K3 K4 O25 -55.7(7) 5_656 1_554 no
O6W K3 K4 O18W -170.1(18) . . no
O4W K3 K4 O18W -41.0(17) . . no
O24 K3 K4 O18W 118.5(19) 1_554 . no
O16 K3 K4 O18W 31.7(17) 6 . no
O14 K3 K4 O18W -176(4) 2_656 . no
O23 K3 K4 O18W -91.3(17) . . no
W9 K3 K4 O18W 21.8(16) 6 . no
W5 K3 K4 O18W -106.5(16) . . no
K2 K3 K4 O18W -71.4(17) . . no
W3 K3 K4 O18W 29.2(16) 6 . no
K2 K3 K4 O18W 81.5(16) 5_656 . no
O6W K3 K4 O30 11.4(11) . 1_554 no
O4W K3 K4 O30 140.5(10) . 1_554 no
O24 K3 K4 O30 -59.9(13) 1_554 1_554 no
O16 K3 K4 O30 -146.7(9) 6 1_554 no
O14 K3 K4 O30 6(4) 2_656 1_554 no
O23 K3 K4 O30 90.2(9) . 1_554 no
W9 K3 K4 O30 -156.7(8) 6 1_554 no
W5 K3 K4 O30 75.1(8) . 1_554 no
K2 K3 K4 O30 110.1(9) . 1_554 no
W3 K3 K4 O30 -149.2(7) 6 1_554 no
K2 K3 K4 O30 -96.9(8) 5_656 1_554 no
O6W K3 K4 O16W 121.8(17) . . no
O4W K3 K4 O16W -109.1(17) . . no
O24 K3 K4 O16W 50.5(19) 1_554 . no
O16 K3 K4 O16W -36.3(17) 6 . no
O14 K3 K4 O16W 116(4) 2_656 . no
O23 K3 K4 O16W -159.4(16) . . no
W9 K3 K4 O16W -46.2(15) 6 . no
W5 K3 K4 O16W -174.5(15) . . no
K2 K3 K4 O16W -139.5(16) . . no
W3 K3 K4 O16W -38.8(16) 6 . no
K2 K3 K4 O16W 13.5(16) 5_656 . no
O6W K3 K4 W6 62.2(8) . 1_554 no
O4W K3 K4 W6 -168.7(8) . 1_554 no
O24 K3 K4 W6 -9.2(11) 1_554 1_554 no
O16 K3 K4 W6 -96.0(6) 6 1_554 no
O14 K3 K4 W6 56(3) 2_656 1_554 no
O23 K3 K4 W6 140.9(6) . 1_554 no
W9 K3 K4 W6 -105.9(3) 6 1_554 no
W5 K3 K4 W6 125.8(3) . 1_554 no
K2 K3 K4 W6 160.9(6) . 1_554 no
W3 K3 K4 W6 -98.5(3) 6 1_554 no
K2 K3 K4 W6 -46.2(4) 5_656 1_554 no
O6W K3 K4 W8 34.4(9) . 1_554 no
O4W K3 K4 W8 163.5(7) . 1_554 no
O24 K3 K4 W8 -37.0(11) 1_554 1_554 no
O16 K3 K4 W8 -123.8(7) 6 1_554 no
O14 K3 K4 W8 29(3) 2_656 1_554 no
O23 K3 K4 W8 113.1(6) . 1_554 no
W9 K3 K4 W8 -133.7(4) 6 1_554 no
W5 K3 K4 W8 98.0(3) . 1_554 no
K2 K3 K4 W8 133.0(6) . 1_554 no
W3 K3 K4 W8 -126.3(4) 6 1_554 no
K2 K3 K4 W8 -74.0(5) 5_656 1_554 no
O6W K3 K4 K6 -15.7(8) . 1_554 no
O4W K3 K4 K6 113.4(7) . 1_554 no
O24 K3 K4 K6 -87.1(11) 1_554 1_554 no
O16 K3 K4 K6 -173.9(6) 6 1_554 no
O14 K3 K4 K6 -21(3) 2_656 1_554 no
O23 K3 K4 K6 63.1(6) . 1_554 no
W9 K3 K4 K6 176.2(3) 6 1_554 no
W5 K3 K4 K6 47.9(3) . 1_554 no
K2 K3 K4 K6 83.0(6) . 1_554 no
W3 K3 K4 K6 -176.4(3) 6 1_554 no
K2 K3 K4 K6 -124.1(4) 5_656 1_554 no
W4 O18 K5 O14W 132(2) . 7_557 no
W4 O18 K5 O51 -113.0(15) . . no
W4 O18 K5 O44 -75(3) . . no
W4 O18 K5 O14W -165(2) . . no
W4 O18 K5 O15W 41(2) . . no
W4 O18 K5 O58 -63.6(15) . . no
W4 O18 K5 O53 131.0(18) . 7_557 no
W4 O18 K5 O45 -18.4(19) . . no
W4 O18 K5 O19 -11.8(11) . . no
W4 O18 K5 W15 -116.3(14) . . no
W14 O51 K5 O18 53.0(14) . . no
W15 O51 K5 O18 -175.2(11) . . no
W14 O51 K5 O14W -172.5(18) . 7_557 no
W15 O51 K5 O14W -40.6(19) . 7_557 no
W14 O51 K5 O44 -103.6(15) . . no
W15 O51 K5 O44 28.2(10) . . no
W14 O51 K5 O14W 118(2) . . no
W15 O51 K5 O14W -110.1(19) . . no
W14 O51 K5 O15W -63(4) . . no
W15 O51 K5 O15W 69(3) . . no
W14 O51 K5 O58 -19.2(10) . . no
W15 O51 K5 O58 112.6(14) . . no
W14 O51 K5 O53 114.6(13) . 7_557 no
W15 O51 K5 O53 -113.6(12) . 7_557 no
W14 O51 K5 O45 -61.9(13) . . no
W15 O51 K5 O45 69.9(11) . . no
W14 O51 K5 O19 -2.9(15) . . no
W15 O51 K5 O19 128.9(11) . . no
W14 O51 K5 W4 26.8(14) . . no
W15 O51 K5 W4 158.6(8) . . no
W14 O51 K5 W15 -131.8(18) . . no
W15 O44 K5 O18 -76(3) . . no
W12 O44 K5 O18 96(2) . . no
W15 O44 K5 O14W 82.8(18) . 7_557 no
W12 O44 K5 O14W -105.4(19) . 7_557 no
W15 O44 K5 O51 -29.0(10) . . no
W12 O44 K5 O51 142.8(17) . . no
W15 O44 K5 O14W 6.0(19) . . no
W12 O44 K5 O14W 177.9(17) . . no
W15 O44 K5 O15W 169.6(17) . . no
W12 O44 K5 O15W -18.6(19) . . no
W15 O44 K5 O58 -88.4(13) . . no
W12 O44 K5 O58 83.4(13) . . no
W15 O44 K5 O53 60(2) . 7_557 no
W12 O44 K5 O53 -127.8(19) . 7_557 no
W15 O44 K5 O45 -151.1(17) . . no
W12 O44 K5 O45 20.8(10) . . no
W15 O44 K5 O19 -125.8(12) . . no
W12 O44 K5 O19 46.0(16) . . no
W15 O44 K5 W4 -113.6(13) . . no
W12 O44 K5 W4 58.2(18) . . no
W12 O44 K5 W15 172(2) . . no
W14 O58 K5 O18 -88.8(13) . . no
Ce1 O58 K5 O18 91.8(11) . . no
W14 O58 K5 O14W 70(3) . 7_557 no
Ce1 O58 K5 O14W -110(3) . 7_557 no
W14 O58 K5 O51 20.1(10) . . no
Ce1 O58 K5 O51 -159.2(14) . . no
W14 O58 K5 O44 84.7(13) . . no
Ce1 O58 K5 O44 -94.6(12) . . no
W14 O58 K5 O14W -15.3(18) . . no
Ce1 O58 K5 O14W 165.4(16) . . no
W14 O58 K5 O15W 179.8(17) . . no
Ce1 O58 K5 O15W 0.5(18) . . no
W14 O58 K5 O53 -68.9(19) . 7_557 no
Ce1 O58 K5 O53 111.7(15) . 7_557 no
W14 O58 K5 O45 143.6(15) . . no
Ce1 O58 K5 O45 -35.7(9) . . no
W14 O58 K5 O19 -140.5(15) . . no
Ce1 O58 K5 O19 40.1(9) . . no
W14 O58 K5 W4 -114.2(11) . . no
Ce1 O58 K5 W4 66.4(8) . . no
W14 O58 K5 W15 51.4(9) . . no
Ce1 O58 K5 W15 -127.9(10) . . no
W12 O45 K5 O18 -168.4(13) . . no
Ce1 O45 K5 O18 -24.5(15) . . no
W12 O45 K5 O14W 35(2) . 7_557 no
Ce1 O45 K5 O14W 179.0(17) . 7_557 no
W12 O45 K5 O51 -67.3(12) . . no
Ce1 O45 K5 O51 76.5(10) . . no
W12 O45 K5 O44 -22.7(11) . . no
Ce1 O45 K5 O44 121.2(14) . . no
W12 O45 K5 O14W -67(3) . . no
Ce1 O45 K5 O14W 77(3) . . no
W12 O45 K5 O15W 112.0(19) . . no
Ce1 O45 K5 O15W -104.1(18) . . no
W12 O45 K5 O58 -108.6(14) . . no
Ce1 O45 K5 O58 35.3(9) . . no
W12 O45 K5 O53 119(2) . 7_557 no
Ce1 O45 K5 O53 -97(2) . 7_557 no
W12 O45 K5 O19 -174.6(15) . . no
Ce1 O45 K5 O19 -30.7(9) . . no
W12 O45 K5 W4 -176.6(11) . . no
Ce1 O45 K5 W4 -32.7(9) . . no
W12 O45 K5 W15 -37.3(10) . . no
Ce1 O45 K5 W15 106.6(9) . . no
W4 O19 K5 O18 11.1(11) . . no
Ce1 O19 K5 O18 -144.4(14) . . no
W4 O19 K5 O14W -99(4) . 7_557 no
Ce1 O19 K5 O14W 106(3) . 7_557 no
W4 O19 K5 O51 103.0(12) . . no
Ce1 O19 K5 O51 -52.5(11) . . no
W4 O19 K5 O44 161.5(12) . . no
Ce1 O19 K5 O44 6.0(13) . . no
W4 O19 K5 O14W 43(2) . . no
Ce1 O19 K5 O14W -112.9(19) . . no
W4 O19 K5 O15W -105.1(19) . . no
Ce1 O19 K5 O15W 99.4(18) . . no
W4 O19 K5 O58 118.7(13) . . no
Ce1 O19 K5 O58 -36.8(8) . . no
W4 O19 K5 O53 -22.0(13) . 7_557 no
Ce1 O19 K5 O53 -177.5(10) . 7_557 no
W4 O19 K5 O45 -175.8(14) . . no
Ce1 O19 K5 O45 28.7(8) . . no
Ce1 O19 K5 W4 -155.5(16) . . no
W4 O19 K5 W15 132.0(10) . . no
Ce1 O19 K5 W15 -23.5(12) . . no
O19 W4 K5 O18 -159.7(19) . . no
O20 W4 K5 O18 -78.1(19) . . no
O13 W4 K5 O18 109.2(18) . . no
O9 W4 K5 O18 33(2) . . no
O1 W4 K5 O18 160.1(19) . . no
O18 W4 K5 O14W -73(3) . 7_557 no
O19 W4 K5 O14W 127(3) . 7_557 no
O20 W4 K5 O14W -151(3) . 7_557 no
O13 W4 K5 O14W 36(3) . 7_557 no
O9 W4 K5 O14W -40(3) . 7_557 no
O1 W4 K5 O14W 87(3) . 7_557 no
O18 W4 K5 O51 73.8(17) . . no
O19 W4 K5 O51 -85.9(13) . . no
O20 W4 K5 O51 -4.3(13) . . no
O13 W4 K5 O51 -176.9(12) . . no
O9 W4 K5 O51 106.6(14) . . no
O1 W4 K5 O51 -126.0(13) . . no
O18 W4 K5 O44 135(2) . . no
O19 W4 K5 O44 -24.9(16) . . no
O20 W4 K5 O44 56.7(17) . . no
O13 W4 K5 O44 -115.9(15) . . no
O9 W4 K5 O44 167.6(15) . . no
O1 W4 K5 O44 -65.0(18) . . no
O18 W4 K5 O14W 15(2) . . no
O19 W4 K5 O14W -145.1(18) . . no
O20 W4 K5 O14W -63.5(18) . . no
O13 W4 K5 O14W 123.9(16) . . no
O9 W4 K5 O14W 47.4(19) . . no
O1 W4 K5 O14W 174.8(17) . . no
O18 W4 K5 O15W -136(2) . . no
O19 W4 K5 O15W 63.8(18) . . no
O20 W4 K5 O15W 145.4(18) . . no
O13 W4 K5 O15W -27.2(17) . . no
O9 W4 K5 O15W -103.7(19) . . no
O1 W4 K5 O15W 23.7(19) . . no
O18 W4 K5 O58 110.6(17) . . no
O19 W4 K5 O58 -49.1(12) . . no
O20 W4 K5 O58 32.4(12) . . no
O13 W4 K5 O58 -140.2(11) . . no
O9 W4 K5 O58 143.4(12) . . no
O1 W4 K5 O58 -89.3(13) . . no
O18 W4 K5 O53 -41.8(17) . 7_557 no
O19 W4 K5 O53 158.5(13) . 7_557 no
O20 W4 K5 O53 -120.0(12) . 7_557 no
O13 W4 K5 O53 67.4(11) . 7_557 no
O9 W4 K5 O53 -9.0(14) . 7_557 no
O1 W4 K5 O53 118.3(13) . 7_557 no
O18 W4 K5 O45 163.3(18) . . no
O19 W4 K5 O45 3.6(12) . . no
O20 W4 K5 O45 85.2(12) . . no
O13 W4 K5 O45 -87.4(11) . . no
O9 W4 K5 O45 -163.9(12) . . no
O1 W4 K5 O45 -36.5(14) . . no
O18 W4 K5 O19 159.7(19) . . no
O20 W4 K5 O19 81.5(15) . . no
O13 W4 K5 O19 -91.1(14) . . no
O9 W4 K5 O19 -167.5(16) . . no
O1 W4 K5 O19 -40.2(16) . . no
O18 W4 K5 W15 90.4(18) . . no
O19 W4 K5 W15 -69.2(13) . . no
O20 W4 K5 W15 12.3(14) . . no
O13 W4 K5 W15 -160.3(12) . . no
O9 W4 K5 W15 123.2(13) . . no
O1 W4 K5 W15 -109.4(14) . . no
O53 W15 K5 O18 -107.3(16) . . no
O44 W15 K5 O18 136.4(18) . . no
O54 W15 K5 O18 153.4(17) . . no
O51 W15 K5 O18 6.4(15) . . no
O56 W15 K5 O18 -14(2) 2_556 . no
O41 W15 K5 O18 63.4(14) . . no
O53 W15 K5 O14W 25.5(18) . 7_557 no
O44 W15 K5 O14W -91(2) . 7_557 no
O54 W15 K5 O14W -74(2) . 7_557 no
O51 W15 K5 O14W 139.2(19) . 7_557 no
O56 W15 K5 O14W 119(2) 2_556 7_557 no
O41 W15 K5 O14W -163.8(16) . 7_557 no
O53 W15 K5 O51 -113.7(15) . . no
O44 W15 K5 O51 130.0(17) . . no
O54 W15 K5 O51 147.0(17) . . no
O56 W15 K5 O51 -20.7(19) 2_556 . no
O41 W15 K5 O51 57.0(13) . . no
O53 W15 K5 O44 116.3(17) . . no
O54 W15 K5 O44 17.0(19) . . no
O51 W15 K5 O44 -130.0(17) . . no
O56 W15 K5 O44 -151(2) 2_556 . no
O41 W15 K5 O44 -73.0(15) . . no
O53 W15 K5 O14W -57.5(17) . . no
O44 W15 K5 O14W -173.8(19) . . no
O54 W15 K5 O14W -156.8(19) . . no
O51 W15 K5 O14W 56.2(18) . . no
O56 W15 K5 O14W 36(2) 2_556 . no
O41 W15 K5 O14W 113.2(15) . . no
O53 W15 K5 O15W 103(2) . . no
O44 W15 K5 O15W -14(2) . . no
O54 W15 K5 O15W 3(2) . . no
O51 W15 K5 O15W -144(2) . . no
O56 W15 K5 O15W -164(2) 2_556 . no
O41 W15 K5 O15W -87(2) . . no
O53 W15 K5 O58 -165.2(12) . . no
O44 W15 K5 O58 78.5(14) . . no
O54 W15 K5 O58 95.5(15) . . no
O51 W15 K5 O58 -51.5(12) . . no
O56 W15 K5 O58 -72.2(17) 2_556 . no
O41 W15 K5 O58 5.6(9) . . no
O53 W15 K5 O53 -27.9(18) . 7_557 no
O44 W15 K5 O53 -144.2(17) . 7_557 no
O54 W15 K5 O53 -127.2(16) . 7_557 no
O51 W15 K5 O53 85.8(15) . 7_557 no
O56 W15 K5 O53 65.2(18) 2_556 7_557 no
O41 W15 K5 O53 142.9(12) . 7_557 no
O53 W15 K5 O45 139.0(12) . . no
O44 W15 K5 O45 22.7(14) . . no
O54 W15 K5 O45 39.7(15) . . no
O51 W15 K5 O45 -107.3(13) . . no
O56 W15 K5 O45 -128.0(16) 2_556 . no
O41 W15 K5 O45 -50.3(9) . . no
O53 W15 K5 O19 -176.8(14) . . no
O44 W15 K5 O19 66.9(15) . . no
O54 W15 K5 O19 83.9(16) . . no
O51 W15 K5 O19 -63.1(14) . . no
O56 W15 K5 O19 -83.8(18) 2_556 . no
O41 W15 K5 O19 -6.1(11) . . no
O53 W15 K5 W4 -144.7(13) . . no
O44 W15 K5 W4 99.0(15) . . no
O54 W15 K5 W4 116.0(15) . . no
O51 W15 K5 W4 -31.0(12) . . no
O56 W15 K5 W4 -51.6(18) 2_556 . no
O41 W15 K5 W4 26.1(11) . . no
W2 O12 K6 O48 -159.0(13) . 2_557 no
W8 O12 K6 O48 7.4(19) . 2_557 no
W2 O12 K6 O27 -30.0(19) . 1_556 no
W8 O12 K6 O27 136.4(13) . 1_556 no
W2 O12 K6 O5W -76.3(13) . 1_556 no
W8 O12 K6 O5W 90.1(12) . 1_556 no
W2 O12 K6 O30 -156.2(15) . . no
W8 O12 K6 O30 10.2(8) . . no
W2 O12 K6 O15W 90.0(18) . . no
W8 O12 K6 O15W -103.6(18) . . no
W2 O12 K6 O10 -4.1(9) . . no
W8 O12 K6 O10 162.3(14) . . no
W2 O12 K6 W8 -166.4(18) . . no
W8 O12 K6 W2 166.4(18) . . no
W2 O12 K6 K4 -112.6(11) . 1_556 no
W8 O12 K6 K4 53.8(8) . 1_556 no
W8 O30 K6 O48 166.0(13) . 2_557 no
K4 O30 K6 O48 -83.7(9) 1_556 2_557 no
W8 O30 K6 O27 -138.9(13) . 1_556 no
K4 O30 K6 O27 -28.6(17) 1_556 1_556 no
W8 O30 K6 O5W -91.7(13) . 1_556 no
K4 O30 K6 O5W 18.6(9) 1_556 1_556 no
W8 O30 K6 O12 -12.1(10) . . no
K4 O30 K6 O12 98.2(10) 1_556 . no
W8 O30 K6 O15W 44.3(18) . . no
K4 O30 K6 O15W 154.6(15) 1_556 . no
W8 O30 K6 O10 -35.3(14) . . no
K4 O30 K6 O10 75.0(10) 1_556 . no
K4 O30 K6 W8 110.3(15) 1_556 . no
W8 O30 K6 W2 -22.9(11) . . no
K4 O30 K6 W2 87.4(7) 1_556 . no
W8 O30 K6 K4 -110.3(15) . 1_556 no
W2 O10 K6 O48 137(2) . 2_557 no
W2 O10 K6 O27 167.1(13) . 1_556 no
W2 O10 K6 O5W 88.8(14) . 1_556 no
W2 O10 K6 O12 4.2(10) . . no
W2 O10 K6 O30 28.2(14) . . no
W2 O10 K6 O15W -63.2(17) . . no
W2 O10 K6 W8 13.4(11) . . no
W2 O10 K6 K4 67.6(11) . 1_556 no
O30 W8 K6 O48 -14.5(14) . 2_557 no
O32 W8 K6 O48 89.6(12) . 2_557 no
O31 W8 K6 O48 -11.1(19) . 2_557 no
O12 W8 K6 O48 -174.9(13) . 2_557 no
O25 W8 K6 O48 -104.4(11) . 2_557 no
O4 W8 K6 O48 171.7(12) . 2_557 no
K4 W8 K6 O48 -63.4(8) 1_556 2_557 no
O30 W8 K6 O27 73(2) . 1_556 no
O32 W8 K6 O27 177.6(19) . 1_556 no
O31 W8 K6 O27 77(2) . 1_556 no
O12 W8 K6 O27 -86.9(19) . 1_556 no
O25 W8 K6 O27 -16.4(19) . 1_556 no
O4 W8 K6 O27 -100.4(19) . 1_556 no
K4 W8 K6 O27 24.5(16) 1_556 1_556 no
O30 W8 K6 O5W 80.3(14) . 1_556 no
O32 W8 K6 O5W -175.6(12) . 1_556 no
O31 W8 K6 O5W 83.7(19) . 1_556 no
O12 W8 K6 O5W -80.1(13) . 1_556 no
O25 W8 K6 O5W -9.6(12) . 1_556 no
O4 W8 K6 O5W -93.5(13) . 1_556 no
K4 W8 K6 O5W 31.4(8) 1_556 1_556 no
O30 W8 K6 O12 160.4(16) . . no
O32 W8 K6 O12 -95.5(13) . . no
O31 W8 K6 O12 163.7(19) . . no
O25 W8 K6 O12 70.5(13) . . no
O4 W8 K6 O12 -13.4(15) . . no
K4 W8 K6 O12 111.4(10) 1_556 . no
O32 W8 K6 O30 104.2(15) . . no
O31 W8 K6 O30 3(2) . . no
O12 W8 K6 O30 -160.4(16) . . no
O25 W8 K6 O30 -89.9(15) . . no
O4 W8 K6 O30 -173.8(16) . . no
K4 W8 K6 O30 -48.9(12) 1_556 . no
O30 W8 K6 O15W -134.1(19) . . no
O32 W8 K6 O15W -29.9(17) . . no
O31 W8 K6 O15W -131(2) . . no
O12 W8 K6 O15W 65.5(17) . . no
O25 W8 K6 O15W 136.0(17) . . no
O4 W8 K6 O15W 52.1(18) . . no
K4 W8 K6 O15W 177.0(14) 1_556 . no
O30 W8 K6 O10 146.1(14) . . no
O32 W8 K6 O10 -109.8(11) . . no
O31 W8 K6 O10 149.5(18) . . no
O12 W8 K6 O10 -14.3(11) . . no
O25 W8 K6 O10 56.2(11) . . no
O4 W8 K6 O10 -27.7(12) . . no
K4 W8 K6 O10 97.1(6) 1_556 . no
O30 W8 K6 W2 153.1(13) . . no
O32 W8 K6 W2 -102.8(9) . . no
O31 W8 K6 W2 156.4(17) . . no
O12 W8 K6 W2 -7.3(10) . . no
O25 W8 K6 W2 63.2(9) . . no
O4 W8 K6 W2 -20.7(11) . . no
K4 W8 K6 W2 104.1(3) 1_556 . no
O30 W8 K6 K4 48.9(12) . 1_556 no
O32 W8 K6 K4 153.1(9) . 1_556 no
O31 W8 K6 K4 52.3(17) . 1_556 no
O12 W8 K6 K4 -111.4(10) . 1_556 no
O25 W8 K6 K4 -41.0(9) . 1_556 no
O4 W8 K6 K4 -124.9(11) . 1_556 no
O10 W2 K6 O48 -123(3) . 2_557 no
O12 W2 K6 O48 50(3) . 2_557 no
O13 W2 K6 O48 136(3) . 2_557 no
O6 W2 K6 O48 -128(3) . 2_557 no
O11 W2 K6 O48 -25(3) . 2_557 no
O1 W2 K6 O48 66(3) . 2_557 no
O10 W2 K6 O27 -14.0(14) . 1_556 no
O12 W2 K6 O27 158.6(14) . 1_556 no
O13 W2 K6 O27 -114.9(12) . 1_556 no
O6 W2 K6 O27 -19(2) . 1_556 no
O11 W2 K6 O27 84.3(12) . 1_556 no
O1 W2 K6 O27 175.2(11) . 1_556 no
O10 W2 K6 O5W -79.3(15) . 1_556 no
O12 W2 K6 O5W 93.3(14) . 1_556 no
O13 W2 K6 O5W 179.8(12) . 1_556 no
O6 W2 K6 O5W -85(2) . 1_556 no
O11 W2 K6 O5W 19.0(12) . 1_556 no
O1 W2 K6 O5W 109.9(12) . 1_556 no
O10 W2 K6 O12 -172.6(17) . . no
O13 W2 K6 O12 86.4(15) . . no
O6 W2 K6 O12 -178(2) . . no
O11 W2 K6 O12 -74.4(14) . . no
O1 W2 K6 O12 16.5(15) . . no
O10 W2 K6 O30 -152.7(14) . . no
O12 W2 K6 O30 19.9(12) . . no
O13 W2 K6 O30 106.3(11) . . no
O6 W2 K6 O30 -158(2) . . no
O11 W2 K6 O30 -54.5(11) . . no
O1 W2 K6 O30 36.4(11) . . no
O10 W2 K6 O15W 109.4(19) . . no
O12 W2 K6 O15W -78.0(18) . . no
O13 W2 K6 O15W 8.4(17) . . no
O6 W2 K6 O15W 104(3) . . no
O11 W2 K6 O15W -152.4(17) . . no
O1 W2 K6 O15W -61.5(17) . . no
O12 W2 K6 O10 172.6(17) . . no
O13 W2 K6 O10 -100.9(15) . . no
O6 W2 K6 O10 -5(2) . . no
O11 W2 K6 O10 98.3(15) . . no
O1 W2 K6 O10 -170.8(15) . . no
O10 W2 K6 W8 -164.4(13) . . no
O12 W2 K6 W8 8.3(11) . . no
O13 W2 K6 W8 94.7(9) . . no
O6 W2 K6 W8 -170(2) . . no
O11 W2 K6 W8 -66.1(9) . . no
O1 W2 K6 W8 24.8(9) . . no
O10 W2 K6 K4 -111.3(13) . 1_556 no
O12 W2 K6 K4 61.3(11) . 1_556 no
O13 W2 K6 K4 147.8(9) . 1_556 no
O6 W2 K6 K4 -117(2) . 1_556 no
O11 W2 K6 K4 -13.0(9) . 1_556 no
O1 W2 K6 K4 77.9(9) . 1_556 no
O6W K3 O4W K2 -60.3(17) . . no
O24 K3 O4W K2 -168.8(12) 1_554 . no
O16 K3 O4W K2 127.2(11) 6 . no
O14 K3 O4W K2 20.2(10) 2_656 . no
O23 K3 O4W K2 -92.8(10) . . no
W9 K3 O4W K2 155.6(9) 6 . no
W5 K3 O4W K2 -64.9(7) . . no
W3 K3 O4W K2 103.4(9) 6 . no
K4 K3 O4W K2 -150.6(7) . . no
K2 K3 O4W K2 80.9(9) 5_656 . no
O4W K2 O4W K3 -117.4(8) 2_656 . no
O14 K2 O4W K3 -20.3(10) 2_656 . no
O14 K2 O4W K3 150.1(10) . . no
O17 K2 O4W K3 101.0(10) . . no
O17 K2 O4W K3 7.4(17) 2_656 . no
O21 K2 O4W K3 45.8(9) . . no
O21 K2 O4W K3 84.5(12) 2_656 . no
W3 K2 O4W K3 130.3(8) . . no
W3 K2 O4W K3 -13.2(10) 2_656 . no
W5 K2 O4W K3 51.2(14) 2_656 . no
W5 K2 O4W K3 70.0(7) . . no
O36 K4 O5W K6 -123.4(13) . 1_554 no
O33 K4 O5W K6 -177.7(11) 6 1_554 no
O24 K4 O5W K6 139.0(14) 1_554 1_554 no
O25 K4 O5W K6 78.5(12) 1_554 1_554 no
O18W K4 O5W K6 -110(4) . 1_554 no
O30 K4 O5W K6 21.1(10) 1_554 1_554 no
O16W K4 O5W K6 105(3) . 1_554 no
W6 K4 O5W K6 109.9(12) 1_554 1_554 no
W8 K4 O5W K6 46.9(9) 1_554 1_554 no
K3 K4 O5W K6 175.9(14) . 1_554 no
O18 K5 O14W K5 -136(2) . 7_557 no
O14W K5 O14W K5 0.000(2) 7_557 7_557 no
O51 K5 O14W K5 111(2) . 7_557 no
O44 K5 O14W K5 77(2) . 7_557 no
O15W K5 O14W K5 -68(5) . 7_557 no
O58 K5 O14W K5 144.1(17) . 7_557 no
O53 K5 O14W K5 -72.3(18) 7_557 7_557 no
O45 K5 O14W K5 111(3) . 7_557 no
O19 K5 O14W K5 -162.4(14) . 7_557 no
W4 K5 O14W K5 -143.1(16) . 7_557 no
W15 K5 O14W K5 80.0(17) . 7_557 no
O18 K5 O15W K6 -16(29) . . no
O14W K5 O15W K6 -146(29) 7_557 . no
O51 K5 O15W K6 102(29) . . no
O44 K5 O15W K6 135(29) . . no
O14W K5 O15W K6 -80(29) . . no
O58 K5 O15W K6 67(29) . . no
O53 K5 O15W K6 -76(29) 7_557 . no
O45 K5 O15W K6 101(29) . . no
O19 K5 O15W K6 31(28) . . no
W4 K5 O15W K6 3(28) . . no
W15 K5 O15W K6 142(28) . . no
O48 K6 O15W K5 -154(28) 2_557 . no
O27 K6 O15W K5 112(28) 1_556 . no
O5W K6 O15W K5 -2(30) 1_556 . no
O12 K6 O15W K5 -20(28) . . no
O30 K6 O15W K5 -70(29) . . no
O10 K6 O15W K5 35(29) . . no
W8 K6 O15W K5 -52(29) . . no
W2 K6 O15W K5 10(28) . . no
K4 K6 O15W K5 -49(30) 1_556 . no
